data_1566200
loop_
_publ_author_name
'Mirzaei, Saber'
'Espinoza Castro, Victor M.'
'Hern\'andez S\'anchez, Ra\'ul'

_publ_section_title
;
 Nonspherical anion sequestration by C--H hydrogen bonding
;
_journal_name_full 'Chemical Science'
_journal_paper_doi 10.1039/D1SC07041J
_journal_year 2022
_chemical_formula_moiety 'C H3 O3 S, C82.11 H77.75 F16 N0.38 O8, C2 H3 N, 0.62(C16 H36 N)'
_chemical_formula_sum 'C95 H106 F16 N2 O11 S'
_chemical_formula_weight 1787.87
_space_group_crystal_system monoclinic
_space_group_IT_number 4
_space_group_name_Hall 'P 2yb'
_space_group_name_H-M_alt 'P 1 21 1'
_atom_sites_solution_hydrogens geom
_atom_sites_solution_primary dual
_audit_creation_date 2021-05-18
_audit_creation_method
;
Olex2 1.2
(compiled 2018.05.29 svn.r3508 for OlexSys, GUI svn.r5506)
;
_audit_update_record
;
2021-08-18 deposited with the CCDC.	2022-01-24 downloaded from the CCDC.
;
_cell_angle_alpha 90
_cell_angle_beta 94.056(6)
_cell_angle_gamma 90
_cell_formula_units_Z 2
_cell_length_a 12.7581(10)
_cell_length_b 22.867(2)
_cell_length_c 16.3241(14)
_cell_measurement_reflns_used 5713
_cell_measurement_temperature 110
_cell_measurement_theta_max 59.99
_cell_measurement_theta_min 2.71
_cell_volume 4750.5(7)
_computing_cell_refinement 'SAINT V8.38A (?, 2016)'
_computing_data_collection 'APEX2 V2014.9-0'
_computing_data_reduction 'SAINT V8.38A (?, 2016)'
_computing_molecular_graphics 'Olex2 (Dolomanov et al., 2009)'
_computing_publication_material 'Olex2 (Dolomanov et al., 2009)'
_computing_structure_refinement 'ShelXL (Sheldrick, 2015)'
_computing_structure_solution 'ShelXD (Sheldrick, 2008)'
_diffrn_ambient_temperature 110
_diffrn_detector 'Bruker APEX2 area detector'
_diffrn_detector_area_resol_mean 7.9
_diffrn_detector_type 'CCD area detector'
_diffrn_measured_fraction_theta_full 0.972
_diffrn_measured_fraction_theta_max 0.940
_diffrn_measurement_device 'three-circle diffractometer'
_diffrn_measurement_device_type 'Bruker APEX-II CCD'
_diffrn_measurement_method '\f and \w scans'
_diffrn_radiation_monochromator 'mirror optics'
_diffrn_radiation_probe x-ray
_diffrn_radiation_type CuK\a
_diffrn_radiation_wavelength 1.54178
_diffrn_reflns_av_R_equivalents 0.0508
_diffrn_reflns_av_unetI/netI 0.0844
_diffrn_reflns_Laue_measured_fraction_full 0.972
_diffrn_reflns_Laue_measured_fraction_max 0.940
_diffrn_reflns_limit_h_max 15
_diffrn_reflns_limit_h_min -15
_diffrn_reflns_limit_k_max 28
_diffrn_reflns_limit_k_min -26
_diffrn_reflns_limit_l_max 18
_diffrn_reflns_limit_l_min -19
_diffrn_reflns_number 30143
_diffrn_reflns_point_group_measured_fraction_full 0.832
_diffrn_reflns_point_group_measured_fraction_max 0.790
_diffrn_reflns_theta_full 67.679
_diffrn_reflns_theta_max 72.854
_diffrn_reflns_theta_min 2.714
_diffrn_source 'microfocus sealed X-ray tube'
_diffrn_source_type 'Incoatec I\ms'
_diffrn_standards_number 0
_exptl_absorpt_coefficient_mu 1.063
_exptl_absorpt_correction_T_max 0.7536
_exptl_absorpt_correction_T_min 0.5183
_exptl_absorpt_correction_type multi-scan
_exptl_absorpt_process_details
'SADABS-2016/2 (Bruker,2016/2) was used for absorption correction. wR2(int) was 0.0860 before and 0.0554 after correction. The Ratio of minimum to maximum transmission is 0.6878. The \l/2 correction factor is Not present.'
_exptl_crystal_colour colourless
_exptl_crystal_colour_primary colourless
_exptl_crystal_density_diffrn 1.250
_exptl_crystal_description block
_exptl_crystal_F_000 1876
_exptl_crystal_size_max 0.07
_exptl_crystal_size_mid 0.06
_exptl_crystal_size_min 0.05
_refine_diff_density_max 1.040
_refine_diff_density_min -0.564
_refine_diff_density_rms 0.166
_refine_ls_abs_structure_details
;
 Flack x determined using 1695 quotients [(I+)-(I-)]/[(I+)+(I-)]
 (Parsons, Flack and Wagner, Acta Cryst. B69 (2013) 249-259).
;
_refine_ls_abs_structure_Flack 0.50(4)
_refine_ls_extinction_method none
_refine_ls_goodness_of_fit_ref 1.482
_refine_ls_hydrogen_treatment constr
_refine_ls_matrix_type full
_refine_ls_number_parameters 630
_refine_ls_number_reflns 14968
_refine_ls_number_restraints 78
_refine_ls_restrained_S_all 1.485
_refine_ls_R_factor_all 0.2646
_refine_ls_R_factor_gt 0.1736
_refine_ls_shift/su_max 2.814
_refine_ls_shift/su_mean 0.092
_refine_ls_structure_factor_coef Fsqd
_refine_ls_weighting_details 'w=1/[\s^2^(Fo^2^)+(0.2000P)^2^] where P=(Fo^2^+2Fc^2^)/3'
_refine_ls_weighting_scheme calc
_refine_ls_wR_factor_gt 0.4253
_refine_ls_wR_factor_ref 0.4927
_reflns_Friedel_coverage 0.637
_reflns_Friedel_fraction_full 0.683
_reflns_Friedel_fraction_max 0.631
_reflns_number_gt 6284
_reflns_number_total 14968
_reflns_threshold_expression 'I > 2\s(I)'
_cod_data_source_file d1sc07041j2.cif
_cod_data_source_block sm16ftbameso3b_second
_cod_database_code 1566200
_shelx_shelxl_version_number 2018/3
_shelx_space_group_comment
;
The symmetry employed for this shelxl refinement is uniquely defined
by the following loop, which should always be used as a source of
symmetry information in preference to the above space-group names.
They are only intended as comments.
;
_shelx_estimated_absorpt_t_max 0.949
_shelx_estimated_absorpt_t_min 0.929
_olex2_refinement_description
;
1. Fixed Uiso
 At 1.2 times of:
  All C(H) groups, All C(H,H) groups
 At 1.5 times of:
  All C(H,H,H) groups
2. Shared sites
{C1, C1X}
3. Restrained distances
 C15A-C16A = C16A-C17A = C17A-C18A = C18A-C19A = C15C-C16C = C16C-C17C = C17C-
 C18C = C18C-C19C = C15B-C16B = C16B-C17B = C17B-C18B = C18B-C19B
 1.5 with sigma of 0.01
 C15D-C16D = C16D-C17D = C17D-C18D = C18D-C19D
 1.5 with sigma of 0.01
 N100-C101 = C101-C102 = C102-C103 = C103-C104 = N100-C105 = C105-C106 = C106-
 C107 = C107-C108 = N100-C113 = C113-C114 = C114-C115 = C115-C116 = N100-C109 =
 C109-C110 = C110-C111 = C111-C112
 1.5 with sigma of 0.01
 N200-C205 = C205-C206 = C206-C207 = C207-C208
 1.5 with sigma of 0.01
 N200-C209 = C209-C210 = C210-C211 = C211-C212
 1.5 with sigma of 0.01
 N200-C201 = C201-C202 = C202-C203 = C203-C204
 1.5 with sigma of 0.01
 N200-C213 = C213-C214 = C214-C215 = C215-C216
 1.5 with sigma of 0.01
 C14B-C16B = C202-C204 = C210-C212 = C214-C216 = C213-C201 = C116-C114 = C110-
 C112 = C211-C209 = C207-C205
 2.5 with sigma of 0.01
 C105-C107
 2.5 with sigma of 0.01
 C109-C111
 2.5 with sigma of 0.01
 C201-C203
 2.5 with sigma of 0.01
 C213-C215
 2.5 with sigma of 0.01
 C205-C213
 2.5 with sigma of 0.01
 C209-C213
 2.5 with sigma of 0.01
 C205-C201
 2.5 with sigma of 0.01
 C206-C208
 2.5 with sigma of 0.01
 O2X-O3X
 2.38 with sigma of 0.02
 O3X-O1X
 2.38 with sigma of 0.02
 O1X-O2X
 2.38 with sigma of 0.02
 C113-C115
 2.5 with sigma of 0.02
 C101-C113
 2.5 with sigma of 0.02
 C205-C209
 2.5 with sigma of 0.02
 C202-N200
 2.55 with sigma of 0.02
 N200-C210
 2.55 with sigma of 0.02
 N200-C206
 2.55 with sigma of 0.02
 C106-C108
 2.5 with sigma of 0.02
 C109-C105
 2.5 with sigma of 0.02
 C201-C209
 2.5 with sigma of 0.02
4. Uiso/Uaniso restraints and constraints
Uanis(N100) = Uanis(N200) = Uanis(C113) = Uanis(C213) = Uanis(C114) =
Uanis(C214) = Uanis(C115) = Uanis(C215) = Uanis(C116) = Uanis(C216) =
Uanis(C109) = Uanis(C209) = Uanis(C110) = Uanis(C210) = Uanis(C111) =
Uanis(C211) = Uanis(C112) = Uanis(C212) = Uanis(C101) = Uanis(C201) =
Uanis(C102) = Uanis(C202) = Uanis(C103) = Uanis(C203) = Uanis(C104) =
Uanis(C204) = Uanis(C105) = Uanis(C205) = Uanis(C106) = Uanis(C206) =
Uanis(C107) = Uanis(C207) = Uanis(C108) = Uanis(C208)
Uanis(C1) = Uanis(C1X)
Uanis(S1) = Uanis(S1X)
Uanis(O1) = Uanis(O1X) = Uanis(O3) = Uanis(O3X) = Uanis(O2) = Uanis(O2X)
Uanis(N1S) = Uanis(C1S) = Uanis(C2S)
Uanis(C15A) = Uanis(C16A) = Uanis(C17A) = Uanis(C18A) = Uanis(C19A)
Uanis(C15D) = Uanis(C16D) = Uanis(C17D) = Uanis(C18D) = Uanis(C19D)
Uanis(C15B) = Uanis(C16B) = Uanis(C17B) = Uanis(C18B) = Uanis(C19B)
Uanis(C15C) = Uanis(C16C) = Uanis(C17C) = Uanis(C18C) = Uanis(C19C)
Uanis(C6A) = Uanis(C1A) = Uanis(C2A) = Uanis(C3A) = Uanis(C4A) = Uanis(C5A)
Uanis(C6D) = Uanis(C1D) = Uanis(C2D) = Uanis(C3D) = Uanis(C4D) = Uanis(C5D)
Uanis(C10D) = Uanis(C11D) = Uanis(C12D) = Uanis(C7D) = Uanis(C8D) = Uanis(C9D)
Uanis(C10A) = Uanis(C11A) = Uanis(C12A) = Uanis(C7A) = Uanis(C8A) = Uanis(C9A)
Uanis(C10C) = Uanis(C11C) = Uanis(C12C) = Uanis(C7C) = Uanis(C8C) = Uanis(C9C)
Uanis(C6C) = Uanis(C5C) = Uanis(C4C) = Uanis(C3C) = Uanis(C2C) = Uanis(C1C)
Uanis(C10B) = Uanis(C11B) = Uanis(C12B) = Uanis(C7B) = Uanis(C8B) = Uanis(C9B)
Uanis(C6B) = Uanis(C1B) = Uanis(C2B) = Uanis(C3B) = Uanis(C4B) = Uanis(C5B)
Uanis(F1C) = Uanis(F2C) = Uanis(F3C) = Uanis(F4C)
Uanis(F4D) = Uanis(F3D) = Uanis(F2D) = Uanis(F1D)
Uanis(F4A) = Uanis(F3A) = Uanis(F2A) = Uanis(F1A)
Uanis(F4B) = Uanis(F3B) = Uanis(F2B) = Uanis(F1B)
5. Others
 Sof(N200)=Sof(C201)=Sof(H20A)=Sof(H20B)=Sof(C202)=Sof(H20C)=Sof(H20D)=
 Sof(C203)=Sof(H20E)=Sof(H20F)=Sof(C204)=Sof(H20G)=Sof(H20H)=Sof(H20I)=
 Sof(C205)=Sof(H20J)=Sof(H20K)=Sof(C206)=Sof(H20L)=Sof(H20M)=Sof(C207)=
 Sof(H20N)=Sof(H20O)=Sof(C208)=Sof(H20P)=Sof(H20Q)=Sof(H20R)=Sof(C209)=
 Sof(H20S)=Sof(H20T)=Sof(C210)=Sof(H21A)=Sof(H21B)=Sof(C211)=Sof(H21C)=
 Sof(H21D)=Sof(C212)=Sof(H21E)=Sof(H21F)=Sof(H21G)=Sof(C213)=Sof(H21H)=
 Sof(H21I)=Sof(C214)=Sof(H21J)=Sof(H21K)=Sof(C215)=Sof(H21L)=Sof(H21M)=
 Sof(C216)=Sof(H21N)=Sof(H21O)=Sof(H21P)=1-FVAR(1)
 Sof(N100)=Sof(C101)=Sof(H10E)=Sof(H10F)=Sof(C102)=Sof(H10G)=Sof(H10H)=
 Sof(C103)=Sof(H10I)=Sof(H10J)=Sof(C104)=Sof(H10K)=Sof(H10L)=Sof(H10M)=
 Sof(C105)=Sof(H10N)=Sof(H10O)=Sof(C106)=Sof(H10P)=Sof(H10Q)=Sof(C107)=
 Sof(H10R)=Sof(H10S)=Sof(C108)=Sof(H10T)=Sof(H10U)=Sof(H10V)=Sof(C109)=
 Sof(H10W)=Sof(H10X)=Sof(C110)=Sof(H11A)=Sof(H11B)=Sof(C111)=Sof(H11C)=
 Sof(H11D)=Sof(C112)=Sof(H11E)=Sof(H11F)=Sof(H11G)=Sof(C113)=Sof(H11H)=
 Sof(H11I)=Sof(C114)=Sof(H11J)=Sof(H11K)=Sof(C115)=Sof(H11L)=Sof(H11M)=
 Sof(C116)=Sof(H11N)=Sof(H11O)=Sof(H11P)=FVAR(1)
 Sof(S1X)=Sof(O1X)=Sof(O2X)=Sof(O3X)=Sof(C1X)=Sof(H1XA)=Sof(H1XB)=Sof(H1XC)=1-
 FVAR(2)
 Sof(S1)=Sof(O1)=Sof(O2)=Sof(O3)=Sof(C1)=Sof(H1E)=Sof(H1F)=Sof(H1G)=FVAR(2)
6.a Ternary CH refined with riding coordinates:
 C14A(H14A), C14B(H14B), C14C(H14C), C14D(H14D)
6.b Secondary CH2 refined with riding coordinates:
 C13A(H13A,H13B), C13B(H13C,H13D), C13C(H13E,H13F), C13D(H13G,H13H), C15A(H15A,
 H15B), C15B(H15C,H15D), C15C(H15E,H15F), C15D(H15G,H15H), C16A(H16A,H16B),
 C16B(H16C,H16D), C16C(H16E,H16F), C16D(H16G,H16H), C17A(H17A,H17B), C17B(H17C,
 H17D), C17C(H17E,H17F), C17D(H17G,H17H), C18A(H18A,H18B), C18B(H18C,H18D),
 C18C(H18E,H18F), C18D(H18G,H18H), C101(H10E,H10F), C102(H10G,H10H), C103(H10I,
 H10J), C105(H10N,H10O), C106(H10P,H10Q), C107(H10R,H10S), C109(H10W,H10X),
 C110(H11A,H11B), C111(H11C,H11D), C113(H11H,H11I), C114(H11J,H11K), C115(H11L,
 H11M), C201(H20A,H20B), C202(H20C,H20D), C203(H20E,H20F), C205(H20J,H20K),
 C206(H20L,H20M), C207(H20N,H20O), C209(H20S,H20T), C210(H21A,H21B), C211(H21C,
 H21D), C213(H21H,H21I), C214(H21J,H21K), C215(H21L,H21M)
6.c Aromatic/amide H refined with riding coordinates:
 C1A(H1A), C1B(H1B), C1C(H1C), C1D(H1D), C10A(H10A), C10B(H10B), C10C(H10C),
 C10D(H10D)
6.d Fitted hexagon refined as free rotating group:
 C6A(C1A,C2A,C3A,C4A,C5A), C6B(C1B,C2B,C3B,C4B,C5B), C6C(C5C,C4C,C3C,C2C,C1C),
 C6D(C5D,C4D,C3D,C2D,C1D)
6.e Idealised Me refined as rotating group:
 C1(H1E,H1F,H1G), C1X(H1XA,H1XB,H1XC), C19A(H19A,H19B,H19C), C19B(H19D,H19E,
 H19F), C19C(H19G,H19H,H19I), C19D(H19J,H19K,H19L), C2S(H2SA,H2SB,H2SC),
 C104(H10K,H10L,H10M), C108(H10T,H10U,H10V), C112(H11E,H11F,H11G), C116(H11N,
 H11O,H11P), C204(H20G,H20H,H20I), C208(H20P,H20Q,H20R), C212(H21E,H21F,H21G),
 C216(H21N,H21O,H21P)
;
_olex2_submission_special_instructions 'No special instructions were received'

loop_
_space_group_symop_operation_xyz
'x, y, z'
'-x, y+1/2, -z'

loop_
_atom_site_label
_atom_site_type_symbol
_atom_site_fract_x
_atom_site_fract_y
_atom_site_fract_z
_atom_site_U_iso_or_equiv
_atom_site_adp_type
_atom_site_occupancy
_atom_site_site_symmetry_order
_atom_site_calc_flag
_atom_site_refinement_flags_posn
_atom_site_refinement_flags_adp
_atom_site_refinement_flags_occupancy
_atom_site_disorder_assembly
_atom_site_disorder_group
S1 S 0.5719(10) 0.6229(11) 0.5747(6) 0.077(2) Uani 0.708(14) 1 d . . P A 1
O1 O 0.6116(18) 0.6749(10) 0.6162(15) 0.102(3) Uani 0.708(14) 1 d . . P A 1
O2 O 0.5855(10) 0.6217(11) 0.4892(11) 0.102(3) Uani 0.708(14) 1 d . . P A 1
O3 O 0.6097(15) 0.5697(10) 0.6079(15) 0.102(3) Uani 0.708(14) 1 d . . P A 1
C1 C 0.4338(11) 0.6164(10) 0.5806(9) 0.076(4) Uani 0.708(14) 1 d . . P A 1
H1E H 0.415653 0.625401 0.636557 0.115 Uiso 0.708(14) 1 calc GR . P A 1
H1F H 0.411819 0.576327 0.566515 0.115 Uiso 0.708(14) 1 calc GR . P A 1
H1G H 0.397718 0.643776 0.542008 0.115 Uiso 0.708(14) 1 calc GR . P A 1
S1X S 0.566(3) 0.621(3) 0.6019(19) 0.077(2) Uani 0.292(14) 1 d . . P A 2
O1X O 0.611(4) 0.6799(17) 0.575(3) 0.102(3) Uani 0.292(14) 1 d D . P A 2
O2X O 0.596(3) 0.6106(18) 0.682(2) 0.102(3) Uani 0.292(14) 1 d D . P A 2
O3X O 0.610(3) 0.5778(19) 0.545(3) 0.102(3) Uani 0.292(14) 1 d D . P A 2
C1X C 0.4338(11) 0.6164(10) 0.5806(9) 0.076(4) Uani 0.292(14) 1 d . . P A 2
H1XA H 0.403586 0.589752 0.619680 0.115 Uiso 0.292(14) 1 calc GR . P A 2
H1XB H 0.419053 0.601518 0.524651 0.115 Uiso 0.292(14) 1 calc GR . P A 2
H1XC H 0.402516 0.655271 0.585177 0.115 Uiso 0.292(14) 1 calc GR . P A 2
F1A F 0.8006(9) 0.4896(7) 0.4366(9) 0.134(3) Uani 1 1 d . . . . .
F1B F 0.8017(9) 0.7639(7) 0.4163(8) 0.126(2) Uani 1 1 d . . . . .
F1C F 0.8070(10) 0.7703(7) 0.7767(8) 0.122(2) Uani 1 1 d . . . . .
F1D F 0.8014(10) 0.4800(7) 0.7718(8) 0.128(2) Uani 1 1 d . . . . .
F2A F 0.8001(9) 0.4310(8) 0.2788(9) 0.134(3) Uani 1 1 d . . . . .
F2B F 0.7931(10) 0.8151(7) 0.2734(8) 0.126(2) Uani 1 1 d . . . . .
F2C F 0.7920(9) 0.8332(7) 0.9175(8) 0.122(2) Uani 1 1 d . . . . .
F2D F 0.7999(9) 0.4174(7) 0.9104(8) 0.128(2) Uani 1 1 d . . . . .
F3A F 0.6198(9) 0.4027(7) 0.2008(9) 0.134(3) Uani 1 1 d . . . . .
F3B F 0.6032(9) 0.8360(7) 0.1883(8) 0.126(2) Uani 1 1 d . . . . .
F3C F 0.6079(9) 0.8427(6) 0.9873(8) 0.122(2) Uani 1 1 d . . . . .
F3D F 0.6110(9) 0.3902(7) 0.9721(8) 0.128(2) Uani 1 1 d . . . . .
F4A F 0.4338(9) 0.4370(7) 0.2595(9) 0.134(3) Uani 1 1 d . . . . .
F4B F 0.4275(10) 0.8066(7) 0.2545(8) 0.126(2) Uani 1 1 d . . . . .
F4C F 0.4296(10) 0.8051(7) 0.9041(8) 0.122(2) Uani 1 1 d . . . . .
F4D F 0.4304(9) 0.4373(8) 0.9049(8) 0.128(2) Uani 1 1 d . . . . .
O1A O 0.4102(10) 0.5726(6) 0.2961(7) 0.076(3) Uani 1 1 d . . . . .
O1B O 0.4248(9) 0.8177(6) 0.5055(7) 0.078(3) Uani 1 1 d . . . . .
O1C O 0.4170(9) 0.6729(7) 0.8638(8) 0.088(4) Uani 1 1 d . . . . .
O1D O 0.4296(8) 0.4242(5) 0.6537(7) 0.073(3) Uani 1 1 d . . . . .
O2A O 0.4053(9) 0.6755(6) 0.2919(7) 0.073(3) Uani 1 1 d . . . . .
O2B O 0.4218(9) 0.8168(5) 0.6510(7) 0.069(3) Uani 1 1 d . . . . .
O2C O 0.4164(9) 0.5703(5) 0.8614(6) 0.063(3) Uani 1 1 d . . . . .
O2D O 0.4256(9) 0.4266(5) 0.5076(8) 0.076(3) Uani 1 1 d . . . . .
C6A C 0.5208(7) 0.4785(6) 0.3745(8) 0.087(2) Uani 1 1 d . . . . .
C1A C 0.6147(9) 0.4900(6) 0.4200(7) 0.087(2) Uani 1 1 d G . . . .
H1A H 0.614155 0.509433 0.471405 0.104 Uiso 1 1 calc R . . . .
C2A C 0.7096(7) 0.4730(7) 0.3904(7) 0.087(2) Uani 1 1 d G . . . .
C3A C 0.7104(7) 0.4445(6) 0.3152(8) 0.087(2) Uani 1 1 d G . . . .
C4A C 0.6165(9) 0.4330(6) 0.2697(7) 0.087(2) Uani 1 1 d G . . . .
C5A C 0.5217(7) 0.4500(6) 0.2993(8) 0.087(2) Uani 1 1 d G . . . .
C6B C 0.5193(8) 0.7653(7) 0.3723(8) 0.094(3) Uani 1 1 d . . . . .
C1B C 0.6165(10) 0.7538(7) 0.4130(7) 0.094(3) Uani 1 1 d G . . . .
H1B H 0.620332 0.734668 0.464799 0.113 Uiso 1 1 calc R . . . .
C2B C 0.7082(7) 0.7704(8) 0.3780(8) 0.094(3) Uani 1 1 d G . . . .
C3B C 0.7026(8) 0.7984(7) 0.3023(8) 0.094(3) Uani 1 1 d G . . . .
C4B C 0.6054(10) 0.8099(7) 0.2616(7) 0.094(3) Uani 1 1 d G . . . .
C5B C 0.5138(7) 0.7934(7) 0.2966(8) 0.094(3) Uani 1 1 d G . . . .
C6C C 0.5208(7) 0.7674(6) 0.7964(8) 0.088(2) Uani 1 1 d . . . . .
C5C C 0.5141(7) 0.8009(6) 0.8669(8) 0.088(2) Uani 1 1 d G . . . .
C4C C 0.6047(9) 0.8233(6) 0.9075(7) 0.088(2) Uani 1 1 d G . . . .
C3C C 0.7021(7) 0.8123(7) 0.8775(8) 0.088(2) Uani 1 1 d G . . . .
C2C C 0.7088(7) 0.7789(7) 0.8070(8) 0.088(2) Uani 1 1 d G . . . .
C1C C 0.6181(9) 0.7564(6) 0.7664(7) 0.088(2) Uani 1 1 d G . . . .
H1C H 0.622723 0.733542 0.718195 0.106 Uiso 1 1 calc R . . . .
C6D C 0.5257(7) 0.4761(6) 0.7960(7) 0.085(2) Uani 1 1 d . . . . .
C5D C 0.5269(7) 0.4463(6) 0.8702(7) 0.085(2) Uani 1 1 d G . . . .
C4D C 0.6217(9) 0.4277(6) 0.9088(6) 0.085(2) Uani 1 1 d G . . . .
C3D C 0.7153(7) 0.4390(7) 0.8730(7) 0.085(2) Uani 1 1 d G . . . .
C2D C 0.7141(7) 0.4688(6) 0.7988(7) 0.085(2) Uani 1 1 d G . . . .
C1D C 0.6193(9) 0.4874(6) 0.7602(6) 0.085(2) Uani 1 1 d G . . . .
H1D H 0.618481 0.507769 0.709488 0.102 Uiso 1 1 calc R . . . .
C7A C 0.4146(13) 0.4990(9) 0.4045(11) 0.071(2) Uani 1 1 d . . . . .
C7B C 0.4205(13) 0.7443(8) 0.4041(11) 0.0697(19) Uani 1 1 d . . . . .
C7C C 0.4218(13) 0.7463(8) 0.7610(10) 0.069(2) Uani 1 1 d . . . . .
C7D C 0.4236(13) 0.4999(7) 0.7512(10) 0.0654(18) Uani 1 1 d . . . . .
C8A C 0.3768(13) 0.4747(9) 0.4746(10) 0.071(2) Uani 1 1 d . . . . .
C8B C 0.3611(13) 0.6973(8) 0.3647(11) 0.0697(19) Uani 1 1 d . . . . .
C8C C 0.3777(13) 0.7724(8) 0.6880(10) 0.069(2) Uani 1 1 d . . . . .
C8D C 0.3732(13) 0.5479(8) 0.7916(11) 0.0654(18) Uani 1 1 d . . . . .
C9A C 0.2780(13) 0.4952(9) 0.4985(11) 0.071(2) Uani 1 1 d . . . . .
C9B C 0.2661(13) 0.6757(8) 0.3873(10) 0.0697(19) Uani 1 1 d . . . . .
C9C C 0.2798(13) 0.7486(8) 0.6474(10) 0.069(2) Uani 1 1 d . . . . .
C9D C 0.2770(13) 0.5690(8) 0.7567(11) 0.0654(18) Uani 1 1 d . . . . .
C10A C 0.2289(13) 0.5432(8) 0.4612(11) 0.071(2) Uani 1 1 d . . . . .
H10A H 0.166438 0.558711 0.481090 0.085 Uiso 1 1 calc R . . . .
C10B C 0.2334(13) 0.7058(8) 0.4523(11) 0.0697(19) Uani 1 1 d . . . . .
H10B H 0.167194 0.694260 0.470061 0.084 Uiso 1 1 calc R . . . .
C10C C 0.2308(13) 0.7027(8) 0.6843(10) 0.069(2) Uani 1 1 d . . . . .
H10C H 0.165644 0.688525 0.660400 0.082 Uiso 1 1 calc R . . . .
C10D C 0.2345(13) 0.5394(7) 0.6864(11) 0.0654(18) Uani 1 1 d . . . . .
H10D H 0.168932 0.552824 0.662145 0.078 Uiso 1 1 calc R . . . .
C11A C 0.2741(13) 0.5689(9) 0.3922(11) 0.071(2) Uani 1 1 d . . . . .
C11B C 0.2806(13) 0.7492(8) 0.4947(11) 0.0697(19) Uani 1 1 d . . . . .
C11C C 0.2756(13) 0.6763(9) 0.7569(10) 0.069(2) Uani 1 1 d . . . . .
C11D C 0.2805(13) 0.4927(8) 0.6503(10) 0.0654(18) Uani 1 1 d . . . . .
C12A C 0.3686(13) 0.5470(8) 0.3636(11) 0.071(2) Uani 1 1 d . . . . .
C12B C 0.3756(13) 0.7685(8) 0.4651(10) 0.0697(19) Uani 1 1 d . . . . .
C12C C 0.3689(13) 0.6994(8) 0.7876(11) 0.069(2) Uani 1 1 d . . . . .
C12D C 0.3764(12) 0.4762(8) 0.6820(10) 0.0654(18) Uani 1 1 d . . . . .
C13A C 0.4686(10) 0.6225(11) 0.3061(9) 0.076(4) Uani 1 1 d . . . . .
H13A H 0.524969 0.621959 0.267474 0.091 Uiso 1 1 calc R . . . .
H13B H 0.502259 0.623484 0.362613 0.091 Uiso 1 1 calc R . . . .
C13B C 0.4891(13) 0.8055(9) 0.5847(11) 0.078(5) Uani 1 1 d . . . . .
H13C H 0.513098 0.764298 0.586314 0.093 Uiso 1 1 calc R . . . .
H13D H 0.551553 0.831258 0.589721 0.093 Uiso 1 1 calc R . . . .
C13C C 0.4792(9) 0.6248(10) 0.8549(8) 0.074(4) Uani 1 1 d . . . . .
H13E H 0.537784 0.625018 0.898073 0.088 Uiso 1 1 calc R . . . .
H13F H 0.509531 0.626170 0.800814 0.088 Uiso 1 1 calc R . . . .
C13D C 0.4817(14) 0.4351(8) 0.5828(13) 0.077(5) Uani 1 1 d . . . . .
H13G H 0.506529 0.476111 0.585088 0.092 Uiso 1 1 calc R . . . .
H13H H 0.544810 0.409779 0.584369 0.092 Uiso 1 1 calc R . . . .
C14A C 0.2190(9) 0.6215(10) 0.3501(8) 0.077(4) Uani 1 1 d . . . . .
H14A H 0.237679 0.620909 0.291591 0.092 Uiso 1 1 calc R . . . .
C14B C 0.2292(12) 0.7781(7) 0.5707(11) 0.073(5) Uani 1 1 d D . . . .
H14B H 0.253180 0.819726 0.572831 0.087 Uiso 1 1 calc R . . . .
C14C C 0.2281(9) 0.6223(10) 0.7935(8) 0.071(3) Uani 1 1 d . . . . .
H14C H 0.249090 0.622325 0.853642 0.086 Uiso 1 1 calc R . . . .
C14D C 0.2354(11) 0.4631(10) 0.5710(10) 0.075(5) Uani 1 1 d . . . . .
H14D H 0.261589 0.421848 0.570852 0.090 Uiso 1 1 calc R . . . .
C15A C 0.0985(13) 0.6218(12) 0.3481(12) 0.120(3) Uani 1 1 d D . . . .
H15A H 0.076532 0.617036 0.404633 0.144 Uiso 1 1 calc R . . . .
H15B H 0.071927 0.659998 0.327032 0.144 Uiso 1 1 calc R . . . .
C15B C 0.1126(16) 0.7797(10) 0.5640(14) 0.111(3) Uani 1 1 d D . . . .
H15C H 0.085731 0.739590 0.571708 0.134 Uiso 1 1 calc R . . . .
H15D H 0.088247 0.792575 0.507992 0.134 Uiso 1 1 calc R . . . .
C15C C 0.1056(13) 0.6209(13) 0.7834(15) 0.136(4) Uani 1 1 d D . . . .
H15E H 0.078302 0.660067 0.796403 0.164 Uiso 1 1 calc R . . . .
H15F H 0.083255 0.612215 0.725372 0.164 Uiso 1 1 calc R . . . .
C15D C 0.1143(17) 0.4618(11) 0.5611(15) 0.123(4) Uani 1 1 d D . . . .
H15G H 0.087379 0.502254 0.564295 0.148 Uiso 1 1 calc R . . . .
H15H H 0.091871 0.446165 0.506084 0.148 Uiso 1 1 calc R . . . .
C16A C 0.0509(12) 0.5740(11) 0.2951(14) 0.120(3) Uani 1 1 d D . . . .
H16A H 0.081726 0.535975 0.312908 0.144 Uiso 1 1 calc R . . . .
H16B H 0.066889 0.580693 0.237360 0.144 Uiso 1 1 calc R . . . .
C16B C 0.0668(11) 0.8195(11) 0.6251(14) 0.111(3) Uani 1 1 d D . . . .
H16C H 0.091344 0.859951 0.616861 0.134 Uiso 1 1 calc R . . . .
H16D H 0.091144 0.807175 0.681465 0.134 Uiso 1 1 calc R . . . .
C16C C 0.0577(13) 0.5766(11) 0.8370(18) 0.136(4) Uani 1 1 d D . . . .
H16E H 0.090659 0.582069 0.893237 0.164 Uiso 1 1 calc R . . . .
H16F H 0.079625 0.537605 0.818285 0.164 Uiso 1 1 calc R . . . .
C16D C 0.0661(12) 0.4247(12) 0.6259(14) 0.123(4) Uani 1 1 d D . . . .
H16G H 0.084488 0.442941 0.680079 0.148 Uiso 1 1 calc R . . . .
H16H H 0.100332 0.385870 0.626368 0.148 Uiso 1 1 calc R . . . .
C17A C -0.0667(12) 0.5722(10) 0.3007(16) 0.120(3) Uani 1 1 d D . . . .
H17A H -0.093758 0.539842 0.264924 0.144 Uiso 1 1 calc R . . . .
H17B H -0.079205 0.560979 0.357732 0.144 Uiso 1 1 calc R . . . .
C17B C -0.0521(11) 0.8177(10) 0.6156(16) 0.111(3) Uani 1 1 d D . . . .
H17C H -0.072649 0.816793 0.555983 0.134 Uiso 1 1 calc R . . . .
H17D H -0.074338 0.780001 0.638526 0.134 Uiso 1 1 calc R . . . .
C17C C -0.0586(13) 0.5743(9) 0.8438(19) 0.136(4) Uani 1 1 d D . . . .
H17E H -0.073196 0.544566 0.885495 0.164 Uiso 1 1 calc R . . . .
H17F H -0.091759 0.560646 0.790523 0.164 Uiso 1 1 calc R . . . .
C17D C -0.0526(12) 0.4151(10) 0.6182(15) 0.123(4) Uani 1 1 d D . . . .
H17G H -0.087224 0.451981 0.633036 0.148 Uiso 1 1 calc R . . . .
H17H H -0.074179 0.406848 0.559876 0.148 Uiso 1 1 calc R . . . .
C18A C -0.1345(10) 0.6244(11) 0.2799(13) 0.120(3) Uani 1 1 d D . . . .
H18A H -0.123626 0.637598 0.223417 0.144 Uiso 1 1 calc R . . . .
H18B H -0.114764 0.656814 0.318145 0.144 Uiso 1 1 calc R . . . .
C18B C -0.1153(11) 0.8644(9) 0.6520(15) 0.111(3) Uani 1 1 d D . . . .
H18C H -0.096598 0.902640 0.628811 0.134 Uiso 1 1 calc R . . . .
H18D H -0.097797 0.865751 0.712075 0.134 Uiso 1 1 calc R . . . .
C18C C -0.1116(11) 0.6306(9) 0.8661(17) 0.136(4) Uani 1 1 d D . . . .
H18E H -0.087276 0.662419 0.831015 0.164 Uiso 1 1 calc R . . . .
H18F H -0.089756 0.640423 0.923826 0.164 Uiso 1 1 calc R . . . .
C18D C -0.0928(11) 0.3665(10) 0.6699(14) 0.123(4) Uani 1 1 d D . . . .
H18G H -0.077504 0.375350 0.728903 0.148 Uiso 1 1 calc R . . . .
H18H H -0.057815 0.329237 0.657389 0.148 Uiso 1 1 calc R . . . .
C19A C -0.2484(11) 0.6087(11) 0.2864(14) 0.120(3) Uani 1 1 d D . . . .
H19A H -0.265650 0.573981 0.252878 0.180 Uiso 1 1 calc GR . . . .
H19B H -0.292853 0.641413 0.266812 0.180 Uiso 1 1 calc GR . . . .
H19C H -0.260620 0.600340 0.343887 0.180 Uiso 1 1 calc GR . . . .
C19B C -0.2328(12) 0.8543(10) 0.6358(14) 0.111(3) Uani 1 1 d D . . . .
H19D H -0.270176 0.891364 0.640893 0.167 Uiso 1 1 calc GR . . . .
H19E H -0.256765 0.826179 0.675745 0.167 Uiso 1 1 calc GR . . . .
H19F H -0.247050 0.838726 0.580133 0.167 Uiso 1 1 calc GR . . . .
C19C C -0.2308(11) 0.6277(14) 0.8562(16) 0.136(4) Uani 1 1 d D . . . .
H19G H -0.253101 0.615379 0.800200 0.205 Uiso 1 1 calc GR . . . .
H19H H -0.260040 0.666415 0.866678 0.205 Uiso 1 1 calc GR . . . .
H19I H -0.256166 0.599507 0.895481 0.205 Uiso 1 1 calc GR . . . .
C19D C -0.2115(11) 0.3613(12) 0.6503(14) 0.123(4) Uani 1 1 d D . . . .
H19J H -0.234845 0.391580 0.610631 0.185 Uiso 1 1 calc GR . . . .
H19K H -0.247688 0.366310 0.700792 0.185 Uiso 1 1 calc GR . . . .
H19L H -0.227907 0.322625 0.626865 0.185 Uiso 1 1 calc GR . . . .
N1S N 0.0278(10) 0.6223(11) 0.5629(9) 0.107(3) Uani 1 1 d . . . . .
C1S C -0.0620(13) 0.6233(15) 0.5616(11) 0.107(3) Uani 1 1 d . . . . .
C2S C -0.1685(13) 0.6057(10) 0.5601(13) 0.107(3) Uani 1 1 d . . . . .
H2SA H -0.211447 0.631545 0.523454 0.161 Uiso 1 1 calc GR . . . .
H2SB H -0.192686 0.608122 0.615708 0.161 Uiso 1 1 calc GR . . . .
H2SC H -0.175147 0.565378 0.540265 0.161 Uiso 1 1 calc GR . . . .
N100 N 0.287(2) 0.5389(12) 0.0741(16) 0.161(4) Uani 0.618(9) 1 d D . P B 1
C101 C 0.268(4) 0.4949(13) 0.141(3) 0.161(4) Uani 0.618(9) 1 d D . P B 1
H10E H 0.268356 0.455526 0.115527 0.193 Uiso 0.618(9) 1 calc R . P B 1
H10F H 0.328695 0.496805 0.181773 0.193 Uiso 0.618(9) 1 calc R . P B 1
C102 C 0.170(4) 0.5001(18) 0.186(3) 0.161(4) Uani 0.618(9) 1 d D . P B 1
H10G H 0.169772 0.539329 0.211343 0.193 Uiso 0.618(9) 1 calc R . P B 1
H10H H 0.109099 0.498619 0.144571 0.193 Uiso 0.618(9) 1 calc R . P B 1
C103 C 0.150(4) 0.4564(18) 0.251(3) 0.161(4) Uani 0.618(9) 1 d D . P B 1
H10I H 0.201456 0.463327 0.298580 0.193 Uiso 0.618(9) 1 calc R . P B 1
H10J H 0.163994 0.416771 0.229638 0.193 Uiso 0.618(9) 1 calc R . P B 1
C104 C 0.041(4) 0.458(2) 0.280(3) 0.161(4) Uani 0.618(9) 1 d D . P B 1
H10K H 0.029562 0.495391 0.306814 0.241 Uiso 0.618(9) 1 calc GR . P B 1
H10L H 0.033432 0.426024 0.319663 0.241 Uiso 0.618(9) 1 calc GR . P B 1
H10M H -0.010120 0.452779 0.233270 0.241 Uiso 0.618(9) 1 calc GR . P B 1
C105 C 0.228(3) 0.5045(17) 0.005(2) 0.161(4) Uani 0.618(9) 1 d D . P B 1
H10N H 0.255271 0.527948 -0.039299 0.193 Uiso 0.618(9) 1 calc R . P B 1
H10O H 0.276135 0.470539 0.009825 0.193 Uiso 0.618(9) 1 calc R . P B 1
C106 C 0.147(2) 0.4743(14) -0.048(3) 0.161(4) Uani 0.618(9) 1 d D . P B 1
H10P H 0.113796 0.503470 -0.086914 0.193 Uiso 0.618(9) 1 calc R . P B 1
H10Q H 0.091736 0.459810 -0.013871 0.193 Uiso 0.618(9) 1 calc R . P B 1
C107 C 0.184(3) 0.4241(15) -0.098(3) 0.161(4) Uani 0.618(9) 1 d D . P B 1
H10R H 0.247885 0.406743 -0.069349 0.193 Uiso 0.618(9) 1 calc R . P B 1
H10S H 0.202221 0.438083 -0.152244 0.193 Uiso 0.618(9) 1 calc R . P B 1
C108 C 0.099(4) 0.3784(15) -0.108(3) 0.161(4) Uani 0.618(9) 1 d D . P B 1
H10T H 0.119047 0.348540 -0.146762 0.241 Uiso 0.618(9) 1 calc GR . P B 1
H10U H 0.032995 0.396921 -0.128781 0.241 Uiso 0.618(9) 1 calc GR . P B 1
H10V H 0.089029 0.360154 -0.054621 0.241 Uiso 0.618(9) 1 calc GR . P B 1
C109 C 0.403(2) 0.529(2) 0.066(3) 0.161(4) Uani 0.618(9) 1 d D . P B 1
H10W H 0.406763 0.485998 0.062406 0.193 Uiso 0.618(9) 1 calc R . P B 1
H10X H 0.411341 0.542961 0.009424 0.193 Uiso 0.618(9) 1 calc R . P B 1
C110 C 0.508(2) 0.5433(18) 0.107(2) 0.161(4) Uani 0.618(9) 1 d D . P B 1
H11A H 0.510452 0.529114 0.164476 0.193 Uiso 0.618(9) 1 calc R . P B 1
H11B H 0.516439 0.586332 0.108820 0.193 Uiso 0.618(9) 1 calc R . P B 1
C111 C 0.599(2) 0.5175(13) 0.066(3) 0.161(4) Uani 0.618(9) 1 d D . P B 1
H11C H 0.642222 0.494308 0.107069 0.193 Uiso 0.618(9) 1 calc R . P B 1
H11D H 0.571385 0.490365 0.022456 0.193 Uiso 0.618(9) 1 calc R . P B 1
C112 C 0.667(3) 0.5620(17) 0.029(3) 0.161(4) Uani 0.618(9) 1 d D . P B 1
H11E H 0.624198 0.595752 0.010863 0.241 Uiso 0.618(9) 1 calc GR . P B 1
H11F H 0.699611 0.544844 -0.017663 0.241 Uiso 0.618(9) 1 calc GR . P B 1
H11G H 0.721867 0.574702 0.070519 0.241 Uiso 0.618(9) 1 calc GR . P B 1
C113 C 0.274(5) 0.6004(10) 0.109(2) 0.161(4) Uani 0.618(9) 1 d D . P B 1
H11H H 0.199199 0.607190 0.118124 0.193 Uiso 0.618(9) 1 calc R . P B 1
H11I H 0.314601 0.603049 0.163021 0.193 Uiso 0.618(9) 1 calc R . P B 1
C114 C 0.311(3) 0.6464(13) 0.054(3) 0.161(4) Uani 0.618(9) 1 d D . P B 1
H11J H 0.296574 0.633395 -0.003404 0.193 Uiso 0.618(9) 1 calc R . P B 1
H11K H 0.387869 0.650440 0.064335 0.193 Uiso 0.618(9) 1 calc R . P B 1
C115 C 0.261(4) 0.7058(12) 0.063(2) 0.161(4) Uani 0.618(9) 1 d D . P B 1
H11L H 0.316973 0.734721 0.079081 0.193 Uiso 0.618(9) 1 calc R . P B 1
H11M H 0.212639 0.704287 0.107895 0.193 Uiso 0.618(9) 1 calc R . P B 1
C116 C 0.202(4) 0.7249(17) -0.016(3) 0.161(4) Uani 0.618(9) 1 d D . P B 1
H11N H 0.251991 0.732992 -0.057164 0.241 Uiso 0.618(9) 1 calc GR . P B 1
H11O H 0.161915 0.760454 -0.005578 0.241 Uiso 0.618(9) 1 calc GR . P B 1
H11P H 0.153845 0.693815 -0.035301 0.241 Uiso 0.618(9) 1 calc GR . P B 1
N200 N 0.354(3) 0.7142(12) 0.0496(19) 0.161(4) Uani 0.382(9) 1 d D . P B 2
C201 C 0.320(3) 0.7675(15) -0.001(3) 0.161(4) Uani 0.382(9) 1 d D . P B 2
H20A H 0.361139 0.801441 0.021148 0.193 Uiso 0.382(9) 1 calc R . P B 2
H20B H 0.339792 0.761063 -0.057789 0.193 Uiso 0.382(9) 1 calc R . P B 2
C202 C 0.206(4) 0.784(2) -0.005(3) 0.161(4) Uani 0.382(9) 1 d D . P B 2
H20C H 0.167605 0.754506 0.024713 0.193 Uiso 0.382(9) 1 calc R . P B 2
H20D H 0.199510 0.822027 0.023389 0.193 Uiso 0.382(9) 1 calc R . P B 2
C203 C 0.156(4) 0.790(2) -0.090(3) 0.161(4) Uani 0.382(9) 1 d D . P B 2
H20E H 0.104569 0.757525 -0.099958 0.193 Uiso 0.382(9) 1 calc R . P B 2
H20F H 0.210367 0.785209 -0.130029 0.193 Uiso 0.382(9) 1 calc R . P B 2
C204 C 0.101(6) 0.847(2) -0.106(4) 0.161(4) Uani 0.382(9) 1 d D . P B 2
H20G H 0.024766 0.840161 -0.112641 0.241 Uiso 0.382(9) 1 calc GR . P B 2
H20H H 0.124877 0.864792 -0.155370 0.241 Uiso 0.382(9) 1 calc GR . P B 2
H20I H 0.116491 0.872934 -0.058684 0.241 Uiso 0.382(9) 1 calc GR . P B 2
C205 C 0.317(3) 0.719(2) 0.1356(19) 0.161(4) Uani 0.382(9) 1 d D . P B 2
H20J H 0.336995 0.682884 0.166289 0.193 Uiso 0.382(9) 1 calc R . P B 2
H20K H 0.353839 0.752093 0.164153 0.193 Uiso 0.382(9) 1 calc R . P B 2
C206 C 0.201(3) 0.7280(17) 0.138(3) 0.161(4) Uani 0.382(9) 1 d D . P B 2
H20L H 0.167135 0.724560 0.081855 0.193 Uiso 0.382(9) 1 calc R . P B 2
H20M H 0.171671 0.696699 0.171937 0.193 Uiso 0.382(9) 1 calc R . P B 2
C207 C 0.174(5) 0.7862(18) 0.173(4) 0.161(4) Uani 0.382(9) 1 d D . P B 2
H20N H 0.188804 0.785335 0.233271 0.193 Uiso 0.382(9) 1 calc R . P B 2
H20O H 0.097392 0.793233 0.161854 0.193 Uiso 0.382(9) 1 calc R . P B 2
C208 C 0.234(6) 0.8357(18) 0.138(5) 0.161(4) Uani 0.382(9) 1 d D . P B 2
H20P H 0.300766 0.840719 0.169803 0.241 Uiso 0.382(9) 1 calc GR . P B 2
H20Q H 0.192382 0.871764 0.139726 0.241 Uiso 0.382(9) 1 calc GR . P B 2
H20R H 0.246486 0.826805 0.080545 0.241 Uiso 0.382(9) 1 calc GR . P B 2
C209 C 0.473(3) 0.710(2) 0.058(2) 0.161(4) Uani 0.382(9) 1 d D . P B 2
H20S H 0.502634 0.750210 0.058467 0.193 Uiso 0.382(9) 1 calc R . P B 2
H20T H 0.494862 0.691918 0.111540 0.193 Uiso 0.382(9) 1 calc R . P B 2
C210 C 0.522(3) 0.6759(18) -0.008(4) 0.161(4) Uani 0.382(9) 1 d D . P B 2
H21A H 0.560159 0.642083 0.016949 0.193 Uiso 0.382(9) 1 calc R . P B 2
H21B H 0.464847 0.660431 -0.046754 0.193 Uiso 0.382(9) 1 calc R . P B 2
C211 C 0.596(4) 0.711(2) -0.056(3) 0.161(4) Uani 0.382(9) 1 d D . P B 2
H21C H 0.593982 0.752344 -0.036927 0.193 Uiso 0.382(9) 1 calc R . P B 2
H21D H 0.570888 0.710508 -0.114606 0.193 Uiso 0.382(9) 1 calc R . P B 2
C212 C 0.707(3) 0.690(3) -0.047(5) 0.161(4) Uani 0.382(9) 1 d D . P B 2
H21E H 0.739064 0.693658 -0.099193 0.241 Uiso 0.382(9) 1 calc GR . P B 2
H21F H 0.707484 0.648236 -0.030539 0.241 Uiso 0.382(9) 1 calc GR . P B 2
H21G H 0.746914 0.712478 -0.004534 0.241 Uiso 0.382(9) 1 calc GR . P B 2
C213 C 0.309(4) 0.6593(14) 0.008(3) 0.161(4) Uani 0.382(9) 1 d D . P B 2
H21H H 0.270742 0.674477 -0.043017 0.193 Uiso 0.382(9) 1 calc R . P B 2
H21I H 0.371343 0.639023 -0.011313 0.193 Uiso 0.382(9) 1 calc R . P B 2
C214 C 0.241(4) 0.610(2) 0.034(4) 0.161(4) Uani 0.382(9) 1 d D . P B 2
H21J H 0.234665 0.580379 -0.010079 0.193 Uiso 0.382(9) 1 calc R . P B 2
H21K H 0.169136 0.625756 0.040789 0.193 Uiso 0.382(9) 1 calc R . P B 2
C215 C 0.284(7) 0.583(2) 0.113(3) 0.161(4) Uani 0.382(9) 1 d D . P B 2
H21L H 0.225223 0.575109 0.148072 0.193 Uiso 0.382(9) 1 calc R . P B 2
H21M H 0.333016 0.610253 0.142123 0.193 Uiso 0.382(9) 1 calc R . P B 2
C216 C 0.340(6) 0.526(3) 0.097(5) 0.161(4) Uani 0.382(9) 1 d D . P B 2
H21N H 0.352143 0.504825 0.148881 0.241 Uiso 0.382(9) 1 calc GR . P B 2
H21O H 0.407113 0.534764 0.074360 0.241 Uiso 0.382(9) 1 calc GR . P B 2
H21P H 0.296361 0.502432 0.057999 0.241 Uiso 0.382(9) 1 calc GR . P B 2

loop_
_atom_site_aniso_label
_atom_site_aniso_U_11
_atom_site_aniso_U_22
_atom_site_aniso_U_33
_atom_site_aniso_U_23
_atom_site_aniso_U_13
_atom_site_aniso_U_12
S1 0.071(3) 0.084(3) 0.079(8) 0.004(10) 0.014(5) -0.004(4)
O1 0.076(4) 0.098(6) 0.132(10) 0.021(8) -0.001(6) -0.016(7)
O2 0.076(4) 0.098(6) 0.132(10) 0.021(8) -0.001(6) -0.016(7)
O3 0.076(4) 0.098(6) 0.132(10) 0.021(8) -0.001(6) -0.016(7)
C1 0.081(9) 0.071(10) 0.076(8) 0.005(10) -0.003(6) 0.021(12)
S1X 0.071(3) 0.084(3) 0.079(8) 0.004(10) 0.014(5) -0.004(4)
O1X 0.076(4) 0.098(6) 0.132(10) 0.021(8) -0.001(6) -0.016(7)
O2X 0.076(4) 0.098(6) 0.132(10) 0.021(8) -0.001(6) -0.016(7)
O3X 0.076(4) 0.098(6) 0.132(10) 0.021(8) -0.001(6) -0.016(7)
C1X 0.081(9) 0.071(10) 0.076(8) 0.005(10) -0.003(6) 0.021(12)
F1A 0.081(4) 0.159(6) 0.167(6) -0.031(5) 0.041(4) -0.005(4)
F1B 0.093(4) 0.160(6) 0.127(5) 0.045(4) 0.024(3) -0.002(4)
F1C 0.096(4) 0.142(5) 0.126(5) -0.038(4) -0.010(3) -0.001(4)
F1D 0.091(4) 0.169(7) 0.123(5) 0.033(5) 0.015(3) 0.028(5)
F2A 0.081(4) 0.159(6) 0.167(6) -0.031(5) 0.041(4) -0.005(4)
F2B 0.093(4) 0.160(6) 0.127(5) 0.045(4) 0.024(3) -0.002(4)
F2C 0.096(4) 0.142(5) 0.126(5) -0.038(4) -0.010(3) -0.001(4)
F2D 0.091(4) 0.169(7) 0.123(5) 0.033(5) 0.015(3) 0.028(5)
F3A 0.081(4) 0.159(6) 0.167(6) -0.031(5) 0.041(4) -0.005(4)
F3B 0.093(4) 0.160(6) 0.127(5) 0.045(4) 0.024(3) -0.002(4)
F3C 0.096(4) 0.142(5) 0.126(5) -0.038(4) -0.010(3) -0.001(4)
F3D 0.091(4) 0.169(7) 0.123(5) 0.033(5) 0.015(3) 0.028(5)
F4A 0.081(4) 0.159(6) 0.167(6) -0.031(5) 0.041(4) -0.005(4)
F4B 0.093(4) 0.160(6) 0.127(5) 0.045(4) 0.024(3) -0.002(4)
F4C 0.096(4) 0.142(5) 0.126(5) -0.038(4) -0.010(3) -0.001(4)
F4D 0.091(4) 0.169(7) 0.123(5) 0.033(5) 0.015(3) 0.028(5)
O1A 0.073(7) 0.075(8) 0.080(8) -0.009(6) 0.009(6) -0.003(8)
O1B 0.071(7) 0.090(9) 0.072(7) -0.001(6) 0.002(6) 0.041(7)
O1C 0.069(7) 0.103(10) 0.091(10) -0.013(8) -0.004(7) -0.018(8)
O1D 0.049(5) 0.076(8) 0.095(8) -0.017(7) 0.003(5) -0.001(6)
O2A 0.061(6) 0.088(8) 0.070(7) 0.002(6) 0.005(5) 0.000(7)
O2B 0.073(7) 0.068(7) 0.067(7) -0.009(5) 0.012(6) -0.008(6)
O2C 0.071(6) 0.059(6) 0.060(7) -0.013(5) 0.020(5) -0.009(6)
O2D 0.067(7) 0.065(7) 0.098(9) -0.013(6) 0.015(6) 0.022(7)
C6A 0.075(4) 0.086(6) 0.101(6) 0.012(5) 0.018(4) 0.004(5)
C1A 0.075(4) 0.086(6) 0.101(6) 0.012(5) 0.018(4) 0.004(5)
C2A 0.075(4) 0.086(6) 0.101(6) 0.012(5) 0.018(4) 0.004(5)
C3A 0.075(4) 0.086(6) 0.101(6) 0.012(5) 0.018(4) 0.004(5)
C4A 0.075(4) 0.086(6) 0.101(6) 0.012(5) 0.018(4) 0.004(5)
C5A 0.075(4) 0.086(6) 0.101(6) 0.012(5) 0.018(4) 0.004(5)
C6B 0.073(4) 0.101(7) 0.111(7) 0.012(5) 0.018(4) 0.001(5)
C1B 0.073(4) 0.101(7) 0.111(7) 0.012(5) 0.018(4) 0.001(5)
C2B 0.073(4) 0.101(7) 0.111(7) 0.012(5) 0.018(4) 0.001(5)
C3B 0.073(4) 0.101(7) 0.111(7) 0.012(5) 0.018(4) 0.001(5)
C4B 0.073(4) 0.101(7) 0.111(7) 0.012(5) 0.018(4) 0.001(5)
C5B 0.073(4) 0.101(7) 0.111(7) 0.012(5) 0.018(4) 0.001(5)
C6C 0.065(4) 0.098(7) 0.101(6) -0.006(5) 0.005(4) -0.005(5)
C5C 0.065(4) 0.098(7) 0.101(6) -0.006(5) 0.005(4) -0.005(5)
C4C 0.065(4) 0.098(7) 0.101(6) -0.006(5) 0.005(4) -0.005(5)
C3C 0.065(4) 0.098(7) 0.101(6) -0.006(5) 0.005(4) -0.005(5)
C2C 0.065(4) 0.098(7) 0.101(6) -0.006(5) 0.005(4) -0.005(5)
C1C 0.065(4) 0.098(7) 0.101(6) -0.006(5) 0.005(4) -0.005(5)
C6D 0.073(4) 0.086(6) 0.094(6) 0.003(4) -0.008(4) 0.007(5)
C5D 0.073(4) 0.086(6) 0.094(6) 0.003(4) -0.008(4) 0.007(5)
C4D 0.073(4) 0.086(6) 0.094(6) 0.003(4) -0.008(4) 0.007(5)
C3D 0.073(4) 0.086(6) 0.094(6) 0.003(4) -0.008(4) 0.007(5)
C2D 0.073(4) 0.086(6) 0.094(6) 0.003(4) -0.008(4) 0.007(5)
C1D 0.073(4) 0.086(6) 0.094(6) 0.003(4) -0.008(4) 0.007(5)
C7A 0.058(4) 0.080(5) 0.074(5) -0.018(4) 0.005(3) -0.009(4)
C7B 0.060(4) 0.074(5) 0.075(5) 0.004(4) -0.002(3) 0.007(4)
C7C 0.060(4) 0.082(5) 0.065(5) -0.004(4) 0.014(3) 0.013(4)
C7D 0.060(4) 0.062(4) 0.074(5) 0.007(3) 0.004(4) -0.004(4)
C8A 0.058(4) 0.080(5) 0.074(5) -0.018(4) 0.005(3) -0.009(4)
C8B 0.060(4) 0.074(5) 0.075(5) 0.004(4) -0.002(3) 0.007(4)
C8C 0.060(4) 0.082(5) 0.065(5) -0.004(4) 0.014(3) 0.013(4)
C8D 0.060(4) 0.062(4) 0.074(5) 0.007(3) 0.004(4) -0.004(4)
C9A 0.058(4) 0.080(5) 0.074(5) -0.018(4) 0.005(3) -0.009(4)
C9B 0.060(4) 0.074(5) 0.075(5) 0.004(4) -0.002(3) 0.007(4)
C9C 0.060(4) 0.082(5) 0.065(5) -0.004(4) 0.014(3) 0.013(4)
C9D 0.060(4) 0.062(4) 0.074(5) 0.007(3) 0.004(4) -0.004(4)
C10A 0.058(4) 0.080(5) 0.074(5) -0.018(4) 0.005(3) -0.009(4)
C10B 0.060(4) 0.074(5) 0.075(5) 0.004(4) -0.002(3) 0.007(4)
C10C 0.060(4) 0.082(5) 0.065(5) -0.004(4) 0.014(3) 0.013(4)
C10D 0.060(4) 0.062(4) 0.074(5) 0.007(3) 0.004(4) -0.004(4)
C11A 0.058(4) 0.080(5) 0.074(5) -0.018(4) 0.005(3) -0.009(4)
C11B 0.060(4) 0.074(5) 0.075(5) 0.004(4) -0.002(3) 0.007(4)
C11C 0.060(4) 0.082(5) 0.065(5) -0.004(4) 0.014(3) 0.013(4)
C11D 0.060(4) 0.062(4) 0.074(5) 0.007(3) 0.004(4) -0.004(4)
C12A 0.058(4) 0.080(5) 0.074(5) -0.018(4) 0.005(3) -0.009(4)
C12B 0.060(4) 0.074(5) 0.075(5) 0.004(4) -0.002(3) 0.007(4)
C12C 0.060(4) 0.082(5) 0.065(5) -0.004(4) 0.014(3) 0.013(4)
C12D 0.060(4) 0.062(4) 0.074(5) 0.007(3) 0.004(4) -0.004(4)
C13A 0.059(7) 0.083(10) 0.085(9) 0.000(12) 0.002(6) 0.031(14)
C13B 0.052(8) 0.092(13) 0.092(12) 0.040(10) 0.018(8) 0.007(10)
C13C 0.057(6) 0.081(10) 0.083(9) -0.017(11) 0.008(6) 0.033(13)
C13D 0.061(10) 0.053(10) 0.112(15) 0.023(9) -0.022(10) -0.023(9)
C14A 0.069(7) 0.095(10) 0.069(8) -0.033(12) 0.016(6) -0.014(14)
C14B 0.083(12) 0.037(7) 0.097(13) 0.004(8) -0.003(9) 0.011(9)
C14C 0.059(6) 0.082(9) 0.074(8) -0.014(11) 0.006(6) 0.022(12)
C14D 0.048(8) 0.117(15) 0.060(10) -0.004(9) 0.002(7) 0.002(10)
C15A 0.087(5) 0.135(8) 0.137(7) 0.004(7) -0.002(5) -0.027(7)
C15B 0.083(6) 0.108(7) 0.140(8) -0.019(6) -0.010(5) -0.007(6)
C15C 0.080(5) 0.110(7) 0.219(11) 0.009(8) 0.011(6) 0.011(8)
C15D 0.078(5) 0.139(9) 0.159(10) -0.032(7) 0.046(6) -0.026(7)
C16A 0.087(5) 0.135(8) 0.137(7) 0.004(7) -0.002(5) -0.027(7)
C16B 0.083(6) 0.108(7) 0.140(8) -0.019(6) -0.010(5) -0.007(6)
C16C 0.080(5) 0.110(7) 0.219(11) 0.009(8) 0.011(6) 0.011(8)
C16D 0.078(5) 0.139(9) 0.159(10) -0.032(7) 0.046(6) -0.026(7)
C17A 0.087(5) 0.135(8) 0.137(7) 0.004(7) -0.002(5) -0.027(7)
C17B 0.083(6) 0.108(7) 0.140(8) -0.019(6) -0.010(5) -0.007(6)
C17C 0.080(5) 0.110(7) 0.219(11) 0.009(8) 0.011(6) 0.011(8)
C17D 0.078(5) 0.139(9) 0.159(10) -0.032(7) 0.046(6) -0.026(7)
C18A 0.087(5) 0.135(8) 0.137(7) 0.004(7) -0.002(5) -0.027(7)
C18B 0.083(6) 0.108(7) 0.140(8) -0.019(6) -0.010(5) -0.007(6)
C18C 0.080(5) 0.110(7) 0.219(11) 0.009(8) 0.011(6) 0.011(8)
C18D 0.078(5) 0.139(9) 0.159(10) -0.032(7) 0.046(6) -0.026(7)
C19A 0.087(5) 0.135(8) 0.137(7) 0.004(7) -0.002(5) -0.027(7)
C19B 0.083(6) 0.108(7) 0.140(8) -0.019(6) -0.010(5) -0.007(6)
C19C 0.080(5) 0.110(7) 0.219(11) 0.009(8) 0.011(6) 0.011(8)
C19D 0.078(5) 0.139(9) 0.159(10) -0.032(7) 0.046(6) -0.026(7)
N1S 0.081(4) 0.116(7) 0.123(7) -0.016(8) 0.000(5) -0.003(9)
C1S 0.081(4) 0.116(7) 0.123(7) -0.016(8) 0.000(5) -0.003(9)
C2S 0.081(4) 0.116(7) 0.123(7) -0.016(8) 0.000(5) -0.003(9)
N100 0.215(11) 0.113(6) 0.158(8) -0.005(6) 0.036(7) -0.018(8)
C101 0.215(11) 0.113(6) 0.158(8) -0.005(6) 0.036(7) -0.018(8)
C102 0.215(11) 0.113(6) 0.158(8) -0.005(6) 0.036(7) -0.018(8)
C103 0.215(11) 0.113(6) 0.158(8) -0.005(6) 0.036(7) -0.018(8)
C104 0.215(11) 0.113(6) 0.158(8) -0.005(6) 0.036(7) -0.018(8)
C105 0.215(11) 0.113(6) 0.158(8) -0.005(6) 0.036(7) -0.018(8)
C106 0.215(11) 0.113(6) 0.158(8) -0.005(6) 0.036(7) -0.018(8)
C107 0.215(11) 0.113(6) 0.158(8) -0.005(6) 0.036(7) -0.018(8)
C108 0.215(11) 0.113(6) 0.158(8) -0.005(6) 0.036(7) -0.018(8)
C109 0.215(11) 0.113(6) 0.158(8) -0.005(6) 0.036(7) -0.018(8)
C110 0.215(11) 0.113(6) 0.158(8) -0.005(6) 0.036(7) -0.018(8)
C111 0.215(11) 0.113(6) 0.158(8) -0.005(6) 0.036(7) -0.018(8)
C112 0.215(11) 0.113(6) 0.158(8) -0.005(6) 0.036(7) -0.018(8)
C113 0.215(11) 0.113(6) 0.158(8) -0.005(6) 0.036(7) -0.018(8)
C114 0.215(11) 0.113(6) 0.158(8) -0.005(6) 0.036(7) -0.018(8)
C115 0.215(11) 0.113(6) 0.158(8) -0.005(6) 0.036(7) -0.018(8)
C116 0.215(11) 0.113(6) 0.158(8) -0.005(6) 0.036(7) -0.018(8)
N200 0.215(11) 0.113(6) 0.158(8) -0.005(6) 0.036(7) -0.018(8)
C201 0.215(11) 0.113(6) 0.158(8) -0.005(6) 0.036(7) -0.018(8)
C202 0.215(11) 0.113(6) 0.158(8) -0.005(6) 0.036(7) -0.018(8)
C203 0.215(11) 0.113(6) 0.158(8) -0.005(6) 0.036(7) -0.018(8)
C204 0.215(11) 0.113(6) 0.158(8) -0.005(6) 0.036(7) -0.018(8)
C205 0.215(11) 0.113(6) 0.158(8) -0.005(6) 0.036(7) -0.018(8)
C206 0.215(11) 0.113(6) 0.158(8) -0.005(6) 0.036(7) -0.018(8)
C207 0.215(11) 0.113(6) 0.158(8) -0.005(6) 0.036(7) -0.018(8)
C208 0.215(11) 0.113(6) 0.158(8) -0.005(6) 0.036(7) -0.018(8)
C209 0.215(11) 0.113(6) 0.158(8) -0.005(6) 0.036(7) -0.018(8)
C210 0.215(11) 0.113(6) 0.158(8) -0.005(6) 0.036(7) -0.018(8)
C211 0.215(11) 0.113(6) 0.158(8) -0.005(6) 0.036(7) -0.018(8)
C212 0.215(11) 0.113(6) 0.158(8) -0.005(6) 0.036(7) -0.018(8)
C213 0.215(11) 0.113(6) 0.158(8) -0.005(6) 0.036(7) -0.018(8)
C214 0.215(11) 0.113(6) 0.158(8) -0.005(6) 0.036(7) -0.018(8)
C215 0.215(11) 0.113(6) 0.158(8) -0.005(6) 0.036(7) -0.018(8)
C216 0.215(11) 0.113(6) 0.158(8) -0.005(6) 0.036(7) -0.018(8)

loop_
_atom_type_symbol
_atom_type_description
_atom_type_scat_dispersion_real
_atom_type_scat_dispersion_imag
_atom_type_scat_source
C C 0.0181 0.0091 'International Tables Vol C Tables 4.2.6.8 and 6.1.1.4'
H H 0.0000 0.0000 'International Tables Vol C Tables 4.2.6.8 and 6.1.1.4'
F F 0.0727 0.0534 'International Tables Vol C Tables 4.2.6.8 and 6.1.1.4'
N N 0.0311 0.0180 'International Tables Vol C Tables 4.2.6.8 and 6.1.1.4'
O O 0.0492 0.0322 'International Tables Vol C Tables 4.2.6.8 and 6.1.1.4'
S S 0.3331 0.5567 'International Tables Vol C Tables 4.2.6.8 and 6.1.1.4'

loop_
_geom_angle_atom_site_label_1
_geom_angle_atom_site_label_2
_geom_angle_atom_site_label_3
_geom_angle
_geom_angle_site_symmetry_1
_geom_angle_site_symmetry_3
_geom_angle_publ_flag
O1 S1 C1 111.1(16) . . ?
O2 S1 O1 114.5(18) . . ?
O2 S1 C1 104.1(10) . . ?
O3 S1 O1 115.6(15) . . ?
O3 S1 O2 107.5(19) . . ?
O3 S1 C1 102.8(14) . . ?
S1 C1 H1E 109.4 . . ?
S1 C1 H1F 109.5 . . ?
S1 C1 H1G 109.5 . . ?
H1E C1 H1F 109.5 . . ?
H1E C1 H1G 109.5 . . ?
H1F C1 H1G 109.5 . . ?
O1X S1X C1X 112(4) . . ?
O2X S1X O1X 110(4) . . ?
O2X S1X O3X 113(5) . . ?
O2X S1X C1X 113(2) . . ?
O3X S1X O1X 103(3) . . ?
O3X S1X C1X 104(4) . . ?
S1X C1X H1XA 103.7 . . ?
S1X C1X H1XB 111.5 . . ?
S1X C1X H1XC 113.5 . . ?
H1XA C1X H1XB 103.4 . . ?
H1XA C1X H1XC 104.0 . . ?
H1XB C1X H1XC 118.7 . . ?
C13A O1A C12A 119.5(12) . . ?
C12B O1B C13B 116.5(13) . . ?
C13C O1C C12C 116.7(12) . . ?
C13D O1D C12D 112.1(13) . . ?
C8B O2A C13A 113.5(11) . . ?
C8C O2B C13B 119.8(13) . . ?
C8D O2C C13C 116.9(11) . . ?
C8A O2D C13D 115.6(12) . . ?
C1A C6A C5A 120.0 . . ?
C1A C6A C7A 121.0(10) . . ?
C5A C6A C7A 118.9(10) . . ?
C6A C1A H1A 120.0 . . ?
C6A C1A C2A 120.0 . . ?
C2A C1A H1A 120.0 . . ?
C1A C2A F1A 116.6(10) . . ?
C3A C2A F1A 123.2(10) . . ?
C3A C2A C1A 120.0 . . ?
F2A C3A C2A 123.5(11) . . ?
F2A C3A C4A 116.3(10) . . ?
C2A C3A C4A 120.0 . . ?
F3A C4A C3A 118.3(10) . . ?
F3A C4A C5A 121.5(9) . . ?
C3A C4A C5A 120.0 . . ?
F4A C5A C6A 119.5(11) . . ?
F4A C5A C4A 120.4(11) . . ?
C4A C5A C6A 120.0 . . ?
C1B C6B C5B 120.0 . . ?
C1B C6B C7B 121.7(10) . . ?
C5B C6B C7B 118.1(10) . . ?
C6B C1B H1B 120.0 . . ?
C2B C1B C6B 120.0 . . ?
C2B C1B H1B 120.0 . . ?
F1B C2B C1B 122.3(10) . . ?
F1B C2B C3B 117.5(10) . . ?
C3B C2B C1B 120.0 . . ?
F2B C3B C2B 117.1(10) . . ?
F2B C3B C4B 122.9(10) . . ?
C2B C3B C4B 120.0 . . ?
F3B C4B C3B 118.3(10) . . ?
F3B C4B C5B 121.7(10) . . ?
C5B C4B C3B 120.0 . . ?
F4B C5B C6B 124.7(10) . . ?
F4B C5B C4B 115.3(10) . . ?
C4B C5B C6B 120.0 . . ?
C5C C6C C1C 120.0 . . ?
C5C C6C C7C 114.5(10) . . ?
C1C C6C C7C 125.5(10) . . ?
F4C C5C C6C 122.6(10) . . ?
F4C C5C C4C 116.6(10) . . ?
C6C C5C C4C 120.0 . . ?
F3C C4C C5C 122.6(9) . . ?
F3C C4C C3C 115.1(9) . . ?
C3C C4C C5C 120.0 . . ?
F2C C3C C4C 120.7(9) . . ?
F2C C3C C2C 119.3(10) . . ?
C2C C3C C4C 120.0 . . ?
C3C C2C F1C 118.8(9) . . ?
C3C C2C C1C 120.0 . . ?
C1C C2C F1C 121.2(9) . . ?
C6C C1C H1C 120.0 . . ?
C2C C1C C6C 120.0 . . ?
C2C C1C H1C 120.0 . . ?
C5D C6D C1D 120.0 . . ?
C5D C6D C7D 122.8(10) . . ?
C1D C6D C7D 117.2(9) . . ?
C6D C5D F4D 117.8(10) . . ?
C4D C5D F4D 122.1(10) . . ?
C4D C5D C6D 120.0 . . ?
F3D C4D C5D 114.0(9) . . ?
F3D C4D C3D 124.9(9) . . ?
C3D C4D C5D 120.0 . . ?
F2D C3D C4D 116.3(10) . . ?
F2D C3D C2D 123.6(10) . . ?
C4D C3D C2D 120.0 . . ?
F1D C2D C3D 116.9(10) . . ?
F1D C2D C1D 123.0(10) . . ?
C1D C2D C3D 120.0 . . ?
C6D C1D H1D 120.0 . . ?
C2D C1D C6D 120.0 . . ?
C2D C1D H1D 120.0 . . ?
C8A C7A C6A 120.2(16) . . ?
C8A C7A C12A 123.4(16) . . ?
C12A C7A C6A 115.9(15) . . ?
C8B C7B C6B 121.5(15) . . ?
C12B C7B C6B 124.1(17) . . ?
C12B C7B C8B 114.2(16) . . ?
C8C C7C C6C 118.9(16) . . ?
C12C C7C C6C 125.5(16) . . ?
C12C C7C C8C 115.3(16) . . ?
C8D C7D C6D 115.8(14) . . ?
C12D C7D C6D 124.4(15) . . ?
C12D C7D C8D 119.6(15) . . ?
O2D C8A C7A 118.3(15) . . ?
O2D C8A C9A 123.3(16) . . ?
C7A C8A C9A 117.4(17) . . ?
C7B C8B O2A 113.7(14) . . ?
C9B C8B O2A 119.9(15) . . ?
C9B C8B C7B 126.2(17) . . ?
O2B C8C C7C 123.4(16) . . ?
O2B C8C C9C 116.8(15) . . ?
C7C C8C C9C 119.7(17) . . ?
O2C C8D C7D 120.6(14) . . ?
O2C C8D C9D 120.8(16) . . ?
C9D C8D C7D 118.6(17) . . ?
C8A C9A C14D 115.1(16) . . ?
C10A C9A C8A 121.5(17) . . ?
C10A C9A C14D 123.2(15) . . ?
C8B C9B C14A 121.6(15) . . ?
C10B C9B C8B 110.6(17) . . ?
C10B C9B C14A 127.3(15) . . ?
C8C C9C C14B 120.0(16) . . ?
C10C C9C C8C 118.7(16) . . ?
C10C C9C C14B 121.0(16) . . ?
C8D C9D C10D 116.2(16) . . ?
C8D C9D C14C 119.4(15) . . ?
C10D C9D C14C 124.4(14) . . ?
C9A C10A H10A 120.7 . . ?
C9A C10A C11A 118.5(16) . . ?
C11A C10A H10A 120.8 . . ?
C9B C10B H10B 115.3 . . ?
C11B C10B C9B 129.4(17) . . ?
C11B C10B H10B 115.3 . . ?
C9C C10C H10C 119.4 . . ?
C9C C10C C11C 121.4(17) . . ?
C11C C10C H10C 119.2 . . ?
C9D C10D H10D 117.5 . . ?
C11D C10D C9D 124.9(16) . . ?
C11D C10D H10D 117.5 . . ?
C10A C11A C14A 118.7(14) . . ?
C12A C11A C10A 121.1(18) . . ?
C12A C11A C14A 120.3(15) . . ?
C10B C11B C12B 115.1(17) . . ?
C10B C11B C14B 121.4(15) . . ?
C12B C11B C14B 123.5(16) . . ?
C10C C11C C14C 121.9(15) . . ?
C12C C11C C10C 115.7(17) . . ?
C12C C11C C14C 122.2(16) . . ?
C10D C11D C14D 124.0(15) . . ?
C12D C11D C10D 117.2(17) . . ?
C12D C11D C14D 118.4(16) . . ?
O1A C12A C7A 122.7(15) . . ?
O1A C12A C11A 119.8(17) . . ?
C7A C12A C11A 117.5(17) . . ?
C7B C12B O1B 118.9(16) . . ?
C7B C12B C11B 124.4(18) . . ?
C11B C12B O1B 116.7(15) . . ?
C7C C12C O1C 114.1(15) . . ?
C7C C12C C11C 129.0(18) . . ?
C11C C12C O1C 116.8(16) . . ?
C7D C12D O1D 113.5(14) . . ?
C11D C12D O1D 122.4(15) . . ?
C11D C12D C7D 123.1(17) . . ?
O1A C13A O2A 112.5(10) . . ?
O1A C13A H13A 109.1 . . ?
O1A C13A H13B 109.2 . . ?
O2A C13A H13A 109.1 . . ?
O2A C13A H13B 109.0 . . ?
H13A C13A H13B 107.8 . . ?
O1B C13B H13C 110.4 . . ?
O1B C13B H13D 110.3 . . ?
O2B C13B O1B 107.0(12) . . ?
O2B C13B H13C 110.3 . . ?
O2B C13B H13D 110.3 . . ?
H13C C13B H13D 108.6 . . ?
O1C C13C O2C 110.2(9) . . ?
O1C C13C H13E 109.4 . . ?
O1C C13C H13F 109.6 . . ?
O2C C13C H13E 109.7 . . ?
O2C C13C H13F 109.7 . . ?
H13E C13C H13F 108.1 . . ?
O1D C13D H13G 107.9 . . ?
O1D C13D H13H 107.9 . . ?
O2D C13D O1D 117.5(14) . . ?
O2D C13D H13G 107.9 . . ?
O2D C13D H13H 108.0 . . ?
H13G C13D H13H 107.2 . . ?
C9B C14A C11A 108.1(10) . . ?
C9B C14A H14A 106.5 . . ?
C9B C14A C15A 112.3(16) . . ?
C11A C14A H14A 106.6 . . ?
C11A C14A C15A 116.1(17) . . ?
C15A C14A H14A 106.6 . . ?
C9C C14B C11B 106.5(12) . . ?
C9C C14B H14B 106.4 . . ?
C11B C14B H14B 106.4 . . ?
C15B C14B C9C 115.8(16) . . ?
C15B C14B C11B 114.9(15) . . ?
C15B C14B H14B 106.3 . . ?
C9D C14C C11C 108.2(9) . . ?
C9D C14C H14C 107.5 . . ?
C9D C14C C15C 112.3(18) . . ?
C11C C14C H14C 107.5 . . ?
C11C C14C C15C 113.7(16) . . ?
C15C C14C H14C 107.4 . . ?
C9A C14D C11D 108.0(14) . . ?
C9A C14D H14D 108.2 . . ?
C9A C14D C15D 109.7(15) . . ?
C11D C14D H14D 108.3 . . ?
C11D C14D C15D 114.2(15) . . ?
C15D C14D H14D 108.3 . . ?
C14A C15A H15A 109.2 . . ?
C14A C15A H15B 109.2 . . ?
H15A C15A H15B 107.9 . . ?
C16A C15A C14A 112.0(16) . . ?
C16A C15A H15A 109.2 . . ?
C16A C15A H15B 109.2 . . ?
C14B C15B H15C 108.7 . . ?
C14B C15B H15D 108.9 . . ?
C14B C15B C16B 113.7(14) . . ?
H15C C15B H15D 107.7 . . ?
C16B C15B H15C 108.6 . . ?
C16B C15B H15D 109.1 . . ?
C14C C15C H15E 108.9 . . ?
C14C C15C H15F 108.7 . . ?
H15E C15C H15F 107.7 . . ?
C16C C15C C14C 113.6(16) . . ?
C16C C15C H15E 108.9 . . ?
C16C C15C H15F 108.8 . . ?
C14D C15D H15G 109.1 . . ?
C14D C15D H15H 108.9 . . ?
H15G C15D H15H 107.8 . . ?
C16D C15D C14D 112.9(17) . . ?
C16D C15D H15G 109.3 . . ?
C16D C15D H15H 108.7 . . ?
C15A C16A H16A 109.5 . . ?
C15A C16A H16B 109.5 . . ?
C15A C16A C17A 110.5(16) . . ?
H16A C16A H16B 108.1 . . ?
C17A C16A H16A 109.7 . . ?
C17A C16A H16B 109.5 . . ?
C15B C16B H16C 109.3 . . ?
C15B C16B H16D 109.8 . . ?
C15B C16B C17B 110.5(16) . . ?
H16C C16B H16D 108.1 . . ?
C17B C16B H16C 109.5 . . ?
C17B C16B H16D 109.5 . . ?
C15C C16C H16E 107.1 . . ?
C15C C16C H16F 107.2 . . ?
C15C C16C C17C 121.0(18) . . ?
H16E C16C H16F 106.8 . . ?
C17C C16C H16E 107.1 . . ?
C17C C16C H16F 107.0 . . ?
C15D C16D H16G 107.5 . . ?
C15D C16D H16H 108.1 . . ?
C15D C16D C17D 118.1(17) . . ?
H16G C16D H16H 107.2 . . ?
C17D C16D H16G 107.8 . . ?
C17D C16D H16H 107.8 . . ?
C16A C17A H17A 106.9 . . ?
C16A C17A H17B 106.8 . . ?
H17A C17A H17B 106.7 . . ?
C18A C17A C16A 121.7(17) . . ?
C18A C17A H17A 107.0 . . ?
C18A C17A H17B 106.9 . . ?
C16B C17B H17C 107.2 . . ?
C16B C17B H17D 107.2 . . ?
H17C C17B H17D 106.8 . . ?
C18B C17B C16B 120.5(15) . . ?
C18B C17B H17C 107.0 . . ?
C18B C17B H17D 107.4 . . ?
C16C C17C H17E 108.1 . . ?
C16C C17C H17F 108.1 . . ?
C16C C17C C18C 116.8(16) . . ?
H17E C17C H17F 107.3 . . ?
C18C C17C H17E 108.1 . . ?
C18C C17C H17F 108.0 . . ?
C16D C17D H17G 108.4 . . ?
C16D C17D H17H 108.3 . . ?
H17G C17D H17H 107.4 . . ?
C18D C17D C16D 115.8(16) . . ?
C18D C17D H17G 108.2 . . ?
C18D C17D H17H 108.4 . . ?
C17A C18A H18A 109.6 . . ?
C17A C18A H18B 109.8 . . ?
C17A C18A C19A 109.8(16) . . ?
H18A C18A H18B 108.2 . . ?
C19A C18A H18A 109.7 . . ?
C19A C18A H18B 109.7 . . ?
C17B C18B H18C 109.4 . . ?
C17B C18B H18D 109.0 . . ?
C17B C18B C19B 112.1(15) . . ?
H18C C18B H18D 107.9 . . ?
C19B C18B H18C 109.3 . . ?
C19B C18B H18D 108.9 . . ?
C17C C18C H18E 109.0 . . ?
C17C C18C H18F 108.8 . . ?
C17C C18C C19C 113.6(17) . . ?
H18E C18C H18F 107.7 . . ?
C19C C18C H18E 108.8 . . ?
C19C C18C H18F 108.9 . . ?
C17D C18D H18G 110.1 . . ?
C17D C18D H18H 109.9 . . ?
C17D C18D C19D 108.1(15) . . ?
H18G C18D H18H 108.4 . . ?
C19D C18D H18G 110.1 . . ?
C19D C18D H18H 110.1 . . ?
C18A C19A H19A 109.5 . . ?
C18A C19A H19B 109.5 . . ?
C18A C19A H19C 109.4 . . ?
H19A C19A H19B 109.5 . . ?
H19A C19A H19C 109.5 . . ?
H19B C19A H19C 109.5 . . ?
C18B C19B H19D 109.5 . . ?
C18B C19B H19E 109.7 . . ?
C18B C19B H19F 109.3 . . ?
H19D C19B H19E 109.5 . . ?
H19D C19B H19F 109.5 . . ?
H19E C19B H19F 109.5 . . ?
C18C C19C H19G 109.5 . . ?
C18C C19C H19H 109.6 . . ?
C18C C19C H19I 109.4 . . ?
H19G C19C H19H 109.4 . . ?
H19G C19C H19I 109.4 . . ?
H19H C19C H19I 109.4 . . ?
C18D C19D H19J 109.6 . . ?
C18D C19D H19K 109.4 . . ?
C18D C19D H19L 109.4 . . ?
H19J C19D H19K 109.5 . . ?
H19J C19D H19L 109.5 . . ?
H19K C19D H19L 109.5 . . ?
N1S C1S C2S 162(3) . . ?
C1S C2S H2SA 109.4 . . ?
C1S C2S H2SB 109.4 . . ?
C1S C2S H2SC 109.6 . . ?
H2SA C2S H2SB 109.5 . . ?
H2SA C2S H2SC 109.5 . . ?
H2SB C2S H2SC 109.5 . . ?
C101 N100 C105 95(3) . . ?
C101 N100 C109 100(3) . . ?
C101 N100 C113 108.5(16) . . ?
C105 N100 C113 134(3) . . ?
C109 N100 C105 107.1(17) . . ?
C109 N100 C113 107(3) . . ?
N100 C101 H10E 106.8 . . ?
N100 C101 H10F 108.7 . . ?
H10E C101 H10F 106.9 . . ?
C102 C101 N100 119(3) . . ?
C102 C101 H10E 106.8 . . ?
C102 C101 H10F 108.4 . . ?
C101 C102 H10G 107.0 . . ?
C101 C102 H10H 108.5 . . ?
H10G C102 H10H 107.0 . . ?
C103 C102 C101 119(3) . . ?
C103 C102 H10G 107.7 . . ?
C103 C102 H10H 107.1 . . ?
C102 C103 H10I 108.3 . . ?
C102 C103 H10J 108.8 . . ?
C102 C103 C104 115(3) . . ?
H10I C103 H10J 107.6 . . ?
C104 C103 H10I 108.4 . . ?
C104 C103 H10J 109.0 . . ?
C103 C104 H10K 109.9 . . ?
C103 C104 H10L 109.6 . . ?
C103 C104 H10M 109.3 . . ?
H10K C104 H10L 109.3 . . ?
H10K C104 H10M 109.3 . . ?
H10L C104 H10M 109.4 . . ?
N100 C105 H10N 94.9 . . ?
N100 C105 H10O 94.7 . . ?
H10N C105 H10O 103.1 . . ?
C106 C105 N100 165(3) . . ?
C106 C105 H10N 94.8 . . ?
C106 C105 H10O 94.4 . . ?
C105 C106 H10P 108.0 . . ?
C105 C106 H10Q 108.8 . . ?
C105 C106 C107 116.3(14) . . ?
H10P C106 H10Q 107.4 . . ?
C107 C106 H10P 107.8 . . ?
C107 C106 H10Q 108.3 . . ?
C106 C107 H10R 109.3 . . ?
C106 C107 H10S 110.0 . . ?
C106 C107 C108 109.7(18) . . ?
H10R C107 H10S 108.2 . . ?
C108 C107 H10R 109.2 . . ?
C108 C107 H10S 110.4 . . ?
C107 C108 H10T 114.7 . . ?
C107 C108 H10U 113.3 . . ?
C107 C108 H10V 114.5 . . ?
H10T C108 H10U 104.2 . . ?
H10T C108 H10V 104.3 . . ?
H10U C108 H10V 104.7 . . ?
N100 C109 H10W 102.2 . . ?
N100 C109 H10X 100.8 . . ?
H10W C109 H10X 104.7 . . ?
C110 C109 N100 142(3) . . ?
C110 C109 H10W 102.3 . . ?
C110 C109 H10X 100.9 . . ?
C109 C110 H11A 107.6 . . ?
C109 C110 H11B 109.2 . . ?
C109 C110 C111 114.4(14) . . ?
H11A C110 H11B 107.6 . . ?
C111 C110 H11A 109.2 . . ?
C111 C110 H11B 108.7 . . ?
C110 C111 H11C 108.3 . . ?
C110 C111 H11D 109.3 . . ?
H11C C111 H11D 107.7 . . ?
C112 C111 C110 113.6(13) . . ?
C112 C111 H11C 108.7 . . ?
C112 C111 H11D 109.1 . . ?
C111 C112 H11E 109.4 . . ?
C111 C112 H11F 109.3 . . ?
C111 C112 H11G 109.7 . . ?
H11E C112 H11F 109.5 . . ?
H11E C112 H11G 109.5 . . ?
H11F C112 H11G 109.5 . . ?
N100 C113 H11H 108.8 . . ?
N100 C113 H11I 109.1 . . ?
H11H C113 H11I 107.9 . . ?
C114 C113 N100 112(3) . . ?
C114 C113 H11H 109.3 . . ?
C114 C113 H11I 109.2 . . ?
C113 C114 H11J 108.6 . . ?
C113 C114 H11K 108.5 . . ?
C113 C114 C115 115.3(19) . . ?
H11J C114 H11K 107.5 . . ?
C115 C114 H11J 108.6 . . ?
C115 C114 H11K 108.0 . . ?
C114 C115 H11L 109.8 . . ?
C114 C115 H11M 109.2 . . ?
C114 C115 C116 111.2(13) . . ?
H11L C115 H11M 108.0 . . ?
C116 C115 H11L 109.9 . . ?
C116 C115 H11M 108.7 . . ?
C115 C116 H11N 108.8 . . ?
C115 C116 H11O 109.9 . . ?
C115 C116 H11P 109.8 . . ?
H11N C116 H11O 109.4 . . ?
H11N C116 H11P 109.5 . . ?
H11O C116 H11P 109.5 . . ?
C201 N200 C213 109.3(11) . . ?
C205 N200 C201 110.2(10) . . ?
C205 N200 C209 107.4(15) . . ?
C205 N200 C213 110.0(11) . . ?
C209 N200 C201 110.3(15) . . ?
C209 N200 C213 109.6(11) . . ?
N200 C201 H20A 107.8 . . ?
N200 C201 H20B 107.8 . . ?
H20A C201 H20B 107.1 . . ?
C202 C201 N200 118.2(19) . . ?
C202 C201 H20A 107.8 . . ?
C202 C201 H20B 107.7 . . ?
C201 C202 H20C 108.6 . . ?
C201 C202 H20D 108.6 . . ?
H20C C202 H20D 107.6 . . ?
C203 C202 C201 114.7(14) . . ?
C203 C202 H20C 108.5 . . ?
C203 C202 H20D 108.7 . . ?
C202 C203 H20E 109.0 . . ?
C202 C203 H20F 108.9 . . ?
C202 C203 C204 113.3(14) . . ?
H20E C203 H20F 107.7 . . ?
C204 C203 H20E 109.0 . . ?
C204 C203 H20F 108.7 . . ?
C203 C204 H20G 120.9 . . ?
C203 C204 H20H 120.6 . . ?
C203 C204 H20I 120.5 . . ?
H20G C204 H20H 96.3 . . ?
H20G C204 H20I 96.2 . . ?
H20H C204 H20I 96.4 . . ?
N200 C205 H20J 108.5 . . ?
N200 C205 H20K 109.0 . . ?
H20J C205 H20K 107.6 . . ?
C206 C205 N200 114.3(19) . . ?
C206 C205 H20J 108.3 . . ?
C206 C205 H20K 108.9 . . ?
C205 C206 H20L 108.9 . . ?
C205 C206 H20M 109.4 . . ?
H20L C206 H20M 107.8 . . ?
C207 C206 C205 112.8(14) . . ?
C207 C206 H20L 108.7 . . ?
C207 C206 H20M 109.1 . . ?
C206 C207 H20N 108.8 . . ?
C206 C207 H20O 109.3 . . ?
C206 C207 C208 112.8(13) . . ?
H20N C207 H20O 107.8 . . ?
C208 C207 H20N 108.3 . . ?
C208 C207 H20O 109.7 . . ?
C207 C208 H20P 114.0 . . ?
C207 C208 H20Q 114.2 . . ?
C207 C208 H20R 112.6 . . ?
H20P C208 H20Q 104.9 . . ?
H20P C208 H20R 105.4 . . ?
H20Q C208 H20R 104.8 . . ?
N200 C209 H20S 108.4 . . ?
N200 C209 H20T 108.5 . . ?
H20S C209 H20T 107.5 . . ?
C210 C209 N200 115.2(19) . . ?
C210 C209 H20S 108.5 . . ?
C210 C209 H20T 108.5 . . ?
C209 C210 H21A 108.9 . . ?
C209 C210 H21B 109.0 . . ?
H21A C210 H21B 107.7 . . ?
C211 C210 C209 113.4(14) . . ?
C211 C210 H21A 108.9 . . ?
C211 C210 H21B 108.9 . . ?
C210 C211 H21C 108.8 . . ?
C210 C211 H21D 109.0 . . ?
C210 C211 C212 113.4(14) . . ?
H21C C211 H21D 107.7 . . ?
C212 C211 H21C 108.7 . . ?
C212 C211 H21D 109.1 . . ?
C211 C212 H21E 111.5 . . ?
C211 C212 H21F 111.3 . . ?
C211 C212 H21G 111.7 . . ?
H21E C212 H21F 107.4 . . ?
H21E C212 H21G 107.4 . . ?
H21F C212 H21G 107.5 . . ?
N200 C213 H21H 103.7 . . ?
N200 C213 H21I 103.4 . . ?
H21H C213 H21I 105.4 . . ?
C214 C213 N200 134(3) . . ?
C214 C213 H21H 103.8 . . ?
C214 C213 H21I 103.8 . . ?
C213 C214 H21J 109.2 . . ?
C213 C214 H21K 109.3 . . ?
C213 C214 C215 111.9(14) . . ?
H21J C214 H21K 107.9 . . ?
C215 C214 H21J 108.8 . . ?
C215 C214 H21K 109.7 . . ?
C214 C215 H21L 109.0 . . ?
C214 C215 H21M 109.2 . . ?
C214 C215 C216 111.4(13) . . ?
H21L C215 H21M 108.0 . . ?
C216 C215 H21L 110.4 . . ?
C216 C215 H21M 108.9 . . ?
C215 C216 H21N 122.2 . . ?
C215 C216 H21O 121.5 . . ?
C215 C216 H21P 124.0 . . ?
H21N C216 H21O 94.2 . . ?
H21N C216 H21P 92.9 . . ?
H21O C216 H21P 94.0 . . ?

loop_
_geom_bond_atom_site_label_1
_geom_bond_atom_site_label_2
_geom_bond_distance
_geom_bond_site_symmetry_2
_geom_bond_publ_flag
S1 O1 1.44(3) . ?
S1 O2 1.42(2) . ?
S1 O3 1.40(3) . ?
S1 C1 1.777(19) . ?
C1 H1E 0.9801 . ?
C1 H1F 0.9801 . ?
C1 H1G 0.9801 . ?
S1X O1X 1.55(7) . ?
S1X O2X 1.36(5) . ?
S1X O3X 1.49(7) . ?
S1X C1X 1.70(4) . ?
C1X H1XA 1.0947 . ?
C1X H1XB 0.9445 . ?
C1X H1XC 0.9088 . ?
F1A C2A 1.393(16) . ?
F1B C2B 1.315(15) . ?
F1C C2C 1.393(15) . ?
F1D C2D 1.252(15) . ?
F2A C3A 1.362(14) . ?
F2B C3B 1.332(14) . ?
F2C C3C 1.366(14) . ?
F2D C3D 1.299(14) . ?
F3A C4A 1.325(16) . ?
F3B C4B 1.334(15) . ?
F3C C4C 1.374(15) . ?
F3D C4D 1.358(16) . ?
F4A C5A 1.290(17) . ?
F4B C5B 1.291(16) . ?
F4C C5C 1.277(15) . ?
F4D C5D 1.406(14) . ?
O1A C12A 1.39(2) . ?
O1A C13A 1.37(2) . ?
O1B C12B 1.43(2) . ?
O1B C13B 1.51(2) . ?
O1C C12C 1.48(2) . ?
O1C C13C 1.37(2) . ?
O1D C12D 1.46(2) . ?
O1D C13D 1.40(2) . ?
O2A C8B 1.44(2) . ?
O2A C13A 1.46(2) . ?
O2B C8C 1.33(2) . ?
O2B C13B 1.450(19) . ?
O2C C8D 1.33(2) . ?
O2C C13C 1.49(2) . ?
O2D C8A 1.36(2) . ?
O2D C13D 1.39(2) . ?
C6A C1A 1.3900 . ?
C6A C5A 1.3900 . ?
C6A C7A 1.545(18) . ?
C1A H1A 0.9500 . ?
C1A C2A 1.3900 . ?
C2A C3A 1.3900 . ?
C3A C4A 1.3900 . ?
C4A C5A 1.3900 . ?
C6B C1B 1.3900 . ?
C6B C5B 1.3900 . ?
C6B C7B 1.477(19) . ?
C1B H1B 0.9500 . ?
C1B C2B 1.3900 . ?
C2B C3B 1.3900 . ?
C3B C4B 1.3900 . ?
C4B C5B 1.3900 . ?
C6C C5C 1.3900 . ?
C6C C1C 1.3900 . ?
C6C C7C 1.43(2) . ?
C5C C4C 1.3900 . ?
C4C C3C 1.3900 . ?
C3C C2C 1.3900 . ?
C2C C1C 1.3900 . ?
C1C H1C 0.9500 . ?
C6D C5D 1.3900 . ?
C6D C1D 1.3900 . ?
C6D C7D 1.545(18) . ?
C5D C4D 1.3900 . ?
C4D C3D 1.3900 . ?
C3D C2D 1.3900 . ?
C2D C1D 1.3900 . ?
C1D H1D 0.9500 . ?
C7A C8A 1.39(2) . ?
C7A C12A 1.39(3) . ?
C7B C8B 1.44(2) . ?
C7B C12B 1.31(2) . ?
C7C C8C 1.41(2) . ?
C7C C12C 1.36(2) . ?
C7D C8D 1.45(2) . ?
C7D C12D 1.35(2) . ?
C8A C9A 1.42(2) . ?
C8B C9B 1.38(2) . ?
C8C C9C 1.48(2) . ?
C8D C9D 1.40(2) . ?
C9A C10A 1.38(3) . ?
C9A C14D 1.53(2) . ?
C9B C10B 1.35(2) . ?
C9B C14A 1.49(2) . ?
C9C C10C 1.38(2) . ?
C9C C14B 1.53(2) . ?
C9D C10D 1.41(2) . ?
C9D C14C 1.51(3) . ?
C10A H10A 0.9500 . ?
C10A C11A 1.43(2) . ?
C10B H10B 0.9500 . ?
C10B C11B 1.33(2) . ?
C10C H10C 0.9500 . ?
C10C C11C 1.41(2) . ?
C10D H10D 0.9500 . ?
C10D C11D 1.37(2) . ?
C11A C12A 1.41(2) . ?
C11A C14A 1.53(3) . ?
C11B C12B 1.41(2) . ?
C11B C14B 1.59(2) . ?
C11C C12C 1.37(2) . ?
C11C C14C 1.52(3) . ?
C11D C12D 1.35(2) . ?
C11D C14D 1.54(2) . ?
C13A H13A 0.9900 . ?
C13A H13B 0.9900 . ?
C13B H13C 0.9900 . ?
C13B H13D 0.9900 . ?
C13C H13E 0.9900 . ?
C13C H13F 0.9900 . ?
C13D H13G 0.9900 . ?
C13D H13H 0.9900 . ?
C14A H14A 1.0000 . ?
C14A C15A 1.54(2) . ?
C14B H14B 1.0000 . ?
C14B C15B 1.48(2) . ?
C14C H14C 1.0000 . ?
C14C C15C 1.56(2) . ?
C14D H14D 1.0000 . ?
C14D C15D 1.54(3) . ?
C15A H15A 0.9900 . ?
C15A H15B 0.9900 . ?
C15A C16A 1.495(12) . ?
C15B H15C 0.9900 . ?
C15B H15D 0.9900 . ?
C15B C16B 1.499(12) . ?
C15C H15E 0.9900 . ?
C15C H15F 0.9900 . ?
C15C C16C 1.495(12) . ?
C15D H15G 0.9900 . ?
C15D H15H 0.9900 . ?
C15D C16D 1.519(12) . ?
C16A H16A 0.9900 . ?
C16A H16B 0.9900 . ?
C16A C17A 1.510(12) . ?
C16B H16C 0.9900 . ?
C16B H16D 0.9900 . ?
C16B C17B 1.514(12) . ?
C16C H16E 0.9900 . ?
C16C H16F 0.9900 . ?
C16C C17C 1.497(12) . ?
C16D H16G 0.9900 . ?
C16D H16H 0.9900 . ?
C16D C17D 1.526(12) . ?
C17A H17A 0.9900 . ?
C17A H17B 0.9900 . ?
C17A C18A 1.497(12) . ?
C17B H17C 0.9900 . ?
C17B H17D 0.9900 . ?
C17B C18B 1.486(12) . ?
C17C H17E 0.9900 . ?
C17C H17F 0.9900 . ?
C17C C18C 1.509(12) . ?
C17D H17G 0.9900 . ?
C17D H17H 0.9900 . ?
C17D C18D 1.508(12) . ?
C18A H18A 0.9900 . ?
C18A H18B 0.9900 . ?
C18A C19A 1.508(12) . ?
C18B H18C 0.9900 . ?
C18B H18D 0.9900 . ?
C18B C19B 1.521(12) . ?
C18C H18E 0.9900 . ?
C18C H18F 0.9900 . ?
C18C C19C 1.519(12) . ?
C18D H18G 0.9900 . ?
C18D H18H 0.9900 . ?
C18D C19D 1.530(12) . ?
C19A H19A 0.9800 . ?
C19A H19B 0.9800 . ?
C19A H19C 0.9800 . ?
C19B H19D 0.9800 . ?
C19B H19E 0.9800 . ?
C19B H19F 0.9800 . ?
C19C H19G 0.9803 . ?
C19C H19H 0.9803 . ?
C19C H19I 0.9803 . ?
C19D H19J 0.9800 . ?
C19D H19K 0.9800 . ?
C19D H19L 0.9800 . ?
N1S C1S 1.145(19) . ?
C1S C2S 1.42(2) . ?
C2S H2SA 0.9800 . ?
C2S H2SB 0.9800 . ?
C2S H2SC 0.9800 . ?
N100 C101 1.512(13) . ?
N100 C105 1.523(13) . ?
N100 C109 1.519(13) . ?
N100 C113 1.529(13) . ?
C101 H10E 0.9900 . ?
C101 H10F 0.9900 . ?
C101 C102 1.503(13) . ?
C102 H10G 0.9900 . ?
C102 H10H 0.9900 . ?
C102 C103 1.492(13) . ?
C103 H10I 0.9900 . ?
C103 H10J 0.9900 . ?
C103 C104 1.504(13) . ?
C104 H10K 0.9814 . ?
C104 H10L 0.9814 . ?
C104 H10M 0.9813 . ?
C105 H10N 0.9900 . ?
C105 H10O 0.9900 . ?
C105 C106 1.479(13) . ?
C106 H10P 0.9900 . ?
C106 H10Q 0.9900 . ?
C106 C107 1.498(13) . ?
C107 H10R 0.9900 . ?
C107 H10S 0.9900 . ?
C107 C108 1.508(13) . ?
C108 H10T 1.0289 . ?
C108 H10U 1.0234 . ?
C108 H10V 1.0281 . ?
C109 H10W 0.9900 . ?
C109 H10X 0.9900 . ?
C109 C110 1.488(13) . ?
C110 H11A 0.9900 . ?
C110 H11B 0.9900 . ?
C110 C111 1.498(13) . ?
C111 H11C 0.9900 . ?
C111 H11D 0.9900 . ?
C111 C112 1.493(13) . ?
C112 H11E 0.9800 . ?
C112 H11F 0.9800 . ?
C112 H11G 0.9800 . ?
C113 H11H 0.9900 . ?
C113 H11I 0.9900 . ?
C113 C114 1.481(13) . ?
C114 H11J 0.9900 . ?
C114 H11K 0.9900 . ?
C114 C115 1.508(13) . ?
C115 H11L 0.9900 . ?
C115 H11M 0.9900 . ?
C115 C116 1.514(13) . ?
C116 H11N 0.9801 . ?
C116 H11O 0.9802 . ?
C116 H11P 0.9802 . ?
N200 C201 1.520(12) . ?
N200 C205 1.519(12) . ?
N200 C209 1.519(12) . ?
N200 C213 1.525(12) . ?
C201 H20A 0.9900 . ?
C201 H20B 0.9900 . ?
C201 C202 1.495(13) . ?
C202 H20C 0.9900 . ?
C202 H20D 0.9900 . ?
C202 C203 1.493(13) . ?
C203 H20E 0.9900 . ?
C203 H20F 0.9900 . ?
C203 C204 1.496(13) . ?
C204 H20G 1.0928 . ?
C204 H20H 1.0902 . ?
C204 H20I 1.0896 . ?
C205 H20J 0.9900 . ?
C205 H20K 0.9900 . ?
C205 C206 1.501(13) . ?
C206 H20L 0.9900 . ?
C206 H20M 0.9900 . ?
C206 C207 1.496(13) . ?
C207 H20N 0.9900 . ?
C207 H20O 0.9900 . ?
C207 C208 1.503(13) . ?
C208 H20P 1.0227 . ?
C208 H20Q 1.0236 . ?
C208 H20R 1.0178 . ?
C209 H20S 0.9900 . ?
C209 H20T 0.9900 . ?
C209 C210 1.500(13) . ?
C210 H21A 0.9900 . ?
C210 H21B 0.9900 . ?
C210 C211 1.499(13) . ?
C211 H21C 0.9900 . ?
C211 H21D 0.9900 . ?
C211 C212 1.502(13) . ?
C212 H21E 1.0000 . ?
C212 H21F 0.9995 . ?
C212 H21G 1.0003 . ?
C213 H21H 0.9900 . ?
C213 H21I 0.9900 . ?
C213 C214 1.497(13) . ?
C214 H21J 0.9900 . ?
C214 H21K 0.9900 . ?
C214 C215 1.506(13) . ?
C215 H21L 0.9900 . ?
C215 H21M 0.9900 . ?
C215 C216 1.509(13) . ?
C216 H21N 1.1074 . ?
C216 H21O 1.1017 . ?
C216 H21P 1.1234 . ?

loop_
_geom_torsion_atom_site_label_1
_geom_torsion_atom_site_label_2
_geom_torsion_atom_site_label_3
_geom_torsion_atom_site_label_4
_geom_torsion
_geom_torsion_site_symmetry_1
_geom_torsion_site_symmetry_2
_geom_torsion_site_symmetry_3
_geom_torsion_site_symmetry_4
_geom_torsion_publ_flag
F1A C2A C3A F2A -1.2(17) . . . . ?
F1A C2A C3A C4A -175.3(15) . . . . ?
F1B C2B C3B F2B 1.8(17) . . . . ?
F1B C2B C3B C4B -175.8(17) . . . . ?
F1C C2C C1C C6C -177.7(15) . . . . ?
F1D C2D C1D C6D -176.5(16) . . . . ?
F2A C3A C4A F3A 9.5(15) . . . . ?
F2A C3A C4A C5A -174.6(13) . . . . ?
F2B C3B C4B F3B 3.7(17) . . . . ?
F2B C3B C4B C5B -177.4(16) . . . . ?
F2C C3C C2C F1C -3.4(16) . . . . ?
F2C C3C C2C C1C 178.9(15) . . . . ?
F2D C3D C2D F1D -7.3(17) . . . . ?
F2D C3D C2D C1D 176.0(16) . . . . ?
F3A C4A C5A F4A -0.7(17) . . . . ?
F3A C4A C5A C6A 175.8(14) . . . . ?
F3B C4B C5B F4B -2.0(17) . . . . ?
F3B C4B C5B C6B 178.8(15) . . . . ?
F3C C4C C3C F2C -15.5(15) . . . . ?
F3C C4C C3C C2C 163.4(13) . . . . ?
F3D C4D C3D F2D -9.1(16) . . . . ?
F3D C4D C3D C2D 167.1(14) . . . . ?
F4C C5C C4C F3C 7.7(16) . . . . ?
F4C C5C C4C C3C 169.8(15) . . . . ?
F4D C5D C4D F3D 13.3(16) . . . . ?
F4D C5D C4D C3D -178.3(14) . . . . ?
O2A C8B C9B C10B -173.9(14) . . . . ?
O2A C8B C9B C14A 14(2) . . . . ?
O2B C8C C9C C10C -179.5(14) . . . . ?
O2B C8C C9C C14B -5(2) . . . . ?
O2C C8D C9D C10D -175.4(14) . . . . ?
O2C C8D C9D C14C 7(2) . . . . ?
O2D C8A C9A C10A -177.6(14) . . . . ?
O2D C8A C9A C14D 6(2) . . . . ?
C6A C1A C2A F1A 175.6(14) . . . . ?
C6A C1A C2A C3A 0.0 . . . . ?
C6A C7A C8A O2D -11(2) . . . . ?
C6A C7A C8A C9A -179.5(14) . . . . ?
C6A C7A C12A O1A 5(2) . . . . ?
C6A C7A C12A C11A -176.8(14) . . . . ?
C1A C6A C5A F4A 176.5(16) . . . . ?
C1A C6A C5A C4A 0.0 . . . . ?
C1A C6A C7A C8A -67.2(19) . . . . ?
C1A C6A C7A C12A 105.1(15) . . . . ?
C1A C2A C3A F2A 174.2(14) . . . . ?
C1A C2A C3A C4A 0.0 . . . . ?
C2A C3A C4A F3A -175.9(14) . . . . ?
C2A C3A C4A C5A 0.0 . . . . ?
C3A C4A C5A F4A -176.5(16) . . . . ?
C3A C4A C5A C6A 0.0 . . . . ?
C5A C6A C1A C2A 0.0 . . . . ?
C5A C6A C7A C8A 115.2(14) . . . . ?
C5A C6A C7A C12A -72.6(17) . . . . ?
C6B C1B C2B F1B 175.5(17) . . . . ?
C6B C1B C2B C3B 0.0 . . . . ?
C6B C7B C8B O2A -2(2) . . . . ?
C6B C7B C8B C9B -177.5(16) . . . . ?
C6B C7B C12B O1B -1(3) . . . . ?
C6B C7B C12B C11B 178.9(15) . . . . ?
C1B C6B C5B F4B -179.1(18) . . . . ?
C1B C6B C5B C4B 0.0 . . . . ?
C1B C6B C7B C8B -107.7(16) . . . . ?
C1B C6B C7B C12B 77(2) . . . . ?
C1B C2B C3B F2B 177.6(15) . . . . ?
C1B C2B C3B C4B 0.0 . . . . ?
C2B C3B C4B F3B -178.9(15) . . . . ?
C2B C3B C4B C5B 0.0 . . . . ?
C3B C4B C5B F4B 179.2(17) . . . . ?
C3B C4B C5B C6B 0.0 . . . . ?
C5B C6B C1B C2B 0.0 . . . . ?
C5B C6B C7B C8B 67.4(19) . . . . ?
C5B C6B C7B C12B -107.7(17) . . . . ?
C6C C5C C4C F3C -162.1(14) . . . . ?
C6C C5C C4C C3C 0.0 . . . . ?
C6C C7C C8C O2B -2(2) . . . . ?
C6C C7C C8C C9C 175.6(14) . . . . ?
C6C C7C C12C O1C 5(2) . . . . ?
C6C C7C C12C C11C -179.2(16) . . . . ?
C5C C6C C1C C2C 0.0 . . . . ?
C5C C6C C7C C8C 106.1(14) . . . . ?
C5C C6C C7C C12C -79.8(18) . . . . ?
C5C C4C C3C F2C -178.8(15) . . . . ?
C5C C4C C3C C2C 0.0 . . . . ?
C4C C3C C2C F1C 177.7(14) . . . . ?
C4C C3C C2C C1C 0.0 . . . . ?
C3C C2C C1C C6C 0.0 . . . . ?
C1C C6C C5C F4C -169.1(16) . . . . ?
C1C C6C C5C C4C 0.0 . . . . ?
C1C C6C C7C C8C -74.6(19) . . . . ?
C1C C6C C7C C12C 99.5(17) . . . . ?
C6D C5D C4D F3D -168.4(13) . . . . ?
C6D C5D C4D C3D 0.0 . . . . ?
C6D C7D C8D O2C 2(2) . . . . ?
C6D C7D C8D C9D -176.1(14) . . . . ?
C6D C7D C12D O1D 2(2) . . . . ?
C6D C7D C12D C11D 170.9(15) . . . . ?
C5D C6D C1D C2D 0.0 . . . . ?
C5D C6D C7D C8D 68.1(16) . . . . ?
C5D C6D C7D C12D -107.0(16) . . . . ?
C5D C4D C3D F2D -176.2(15) . . . . ?
C5D C4D C3D C2D 0.0 . . . . ?
C4D C3D C2D F1D 176.7(15) . . . . ?
C4D C3D C2D C1D 0.0 . . . . ?
C3D C2D C1D C6D 0.0 . . . . ?
C1D C6D C5D F4D 178.4(14) . . . . ?
C1D C6D C5D C4D 0.0 . . . . ?
C1D C6D C7D C8D -109.9(13) . . . . ?
C1D C6D C7D C12D 75.1(18) . . . . ?
C7A C6A C1A C2A -177.7(14) . . . . ?
C7A C6A C5A F4A -5.8(16) . . . . ?
C7A C6A C5A C4A 177.7(13) . . . . ?
C7A C8A C9A C10A -9(2) . . . . ?
C7A C8A C9A C14D 174.6(15) . . . . ?
C7B C6B C1B C2B 175.0(16) . . . . ?
C7B C6B C5B F4B 5.8(18) . . . . ?
C7B C6B C5B C4B -175.2(15) . . . . ?
C7B C8B C9B C10B 1(2) . . . . ?
C7B C8B C9B C14A -171.1(16) . . . . ?
C7C C6C C5C F4C 10.2(16) . . . . ?
C7C C6C C5C C4C 179.3(14) . . . . ?
C7C C6C C1C C2C -179.2(16) . . . . ?
C7C C8C C9C C10C 3(2) . . . . ?
C7C C8C C9C C14B 177.4(13) . . . . ?
C7D C6D C5D F4D 0.5(15) . . . . ?
C7D C6D C5D C4D -177.9(14) . . . . ?
C7D C6D C1D C2D 178.0(13) . . . . ?
C7D C8D C9D C10D 3(2) . . . . ?
C7D C8D C9D C14C -174.6(15) . . . . ?
C8A O2D C13D O1D 93.0(17) . . . . ?
C8A C7A C12A O1A 176.8(15) . . . . ?
C8A C7A C12A C11A -5(3) . . . . ?
C8A C9A C10A C11A 6(2) . . . . ?
C8A C9A C14D C11D 87.3(18) . . . . ?
C8A C9A C14D C15D -147.7(17) . . . . ?
C8B O2A C13A O1A 89.6(15) . . . . ?
C8B C7B C12B O1B -176.5(14) . . . . ?
C8B C7B C12B C11B 4(3) . . . . ?
C8B C9B C10B C11B -2(3) . . . . ?
C8B C9B C14A C11A 79.6(18) . . . . ?
C8B C9B C14A C15A -151.0(17) . . . . ?
C8C O2B C13B O1B 101.4(17) . . . . ?
C8C C7C C12C O1C 179.8(13) . . . . ?
C8C C7C C12C C11C -5(3) . . . . ?
C8C C9C C10C C11C -4(2) . . . . ?
C8C C9C C14B C11B 88.5(18) . . . . ?
C8C C9C C14B C15B -142.4(16) . . . . ?
C8D O2C C13C O1C 92.4(14) . . . . ?
C8D C7D C12D O1D -173.3(13) . . . . ?
C8D C7D C12D C11D -4(3) . . . . ?
C8D C9D C10D C11D -1(3) . . . . ?
C8D C9D C14C C11C 84.7(17) . . . . ?
C8D C9D C14C C15C -149.0(16) . . . . ?
C9A C10A C11A C12A -2(2) . . . . ?
C9A C10A C11A C14A 179.2(14) . . . . ?
C9A C14D C15D C16D 173.6(19) . . . . ?
C9B C10B C11B C12B 4(3) . . . . ?
C9B C10B C11B C14B -178.8(17) . . . . ?
C9B C14A C15A C16A 167.8(18) . . . . ?
C9C C10C C11C C12C 0(2) . . . . ?
C9C C10C C11C C14C -174.1(15) . . . . ?
C9C C14B C15B C16B 69(3) . . . . ?
C9D C10D C11D C12D -4(3) . . . . ?
C9D C10D C11D C14D -176.8(16) . . . . ?
C9D C14C C15C C16C 72(3) . . . . ?
C10A C9A C14D C11D -88.7(19) . . . . ?
C10A C9A C14D C15D 36(2) . . . . ?
C10A C11A C12A O1A 179.5(15) . . . . ?
C10A C11A C12A C7A 1(2) . . . . ?
C10A C11A C14A C9B 93.1(16) . . . . ?
C10A C11A C14A C15A -34(2) . . . . ?
C10B C9B C14A C11A -91.2(18) . . . . ?
C10B C9B C14A C15A 38(3) . . . . ?
C10B C11B C12B O1B 175.7(14) . . . . ?
C10B C11B C12B C7B -4(3) . . . . ?
C10B C11B C14B C9C 97.0(19) . . . . ?
C10B C11B C14B C15B -33(2) . . . . ?
C10C C9C C14B C11B -97.2(17) . . . . ?
C10C C9C C14B C15B 32(2) . . . . ?
C10C C11C C12C O1C 179.5(14) . . . . ?
C10C C11C C12C C7C 4(3) . . . . ?
C10C C11C C14C C9D 90.0(17) . . . . ?
C10C C11C C14C C15C -35(2) . . . . ?
C10D C9D C14C C11C -92.6(18) . . . . ?
C10D C9D C14C C15C 34(2) . . . . ?
C10D C11D C12D O1D 174.6(14) . . . . ?
C10D C11D C12D C7D 6(3) . . . . ?
C10D C11D C14D C9A 88.1(19) . . . . ?
C10D C11D C14D C15D -34(2) . . . . ?
C11A C14A C15A C16A -67(2) . . . . ?
C11B C14B C15B C16B -165.9(19) . . . . ?
C11C C14C C15C C16C -165(2) . . . . ?
C11D C14D C15D C16D -65(3) . . . . ?
C12A O1A C13A O2A -93.4(16) . . . . ?
C12A C7A C8A O2D 177.7(15) . . . . ?
C12A C7A C8A C9A 9(3) . . . . ?
C12A C11A C14A C9B -86.1(16) . . . . ?
C12A C11A C14A C15A 146.7(15) . . . . ?
C12B O1B C13B O2B -96.1(16) . . . . ?
C12B C7B C8B O2A 173.3(15) . . . . ?
C12B C7B C8B C9B -2(3) . . . . ?
C12B C11B C14B C9C -85.6(19) . . . . ?
C12B C11B C14B C15B 144.8(19) . . . . ?
C12C O1C C13C O2C -93.7(15) . . . . ?
C12C C7C C8C O2B -176.4(14) . . . . ?
C12C C7C C8C C9C 1(2) . . . . ?
C12C C11C C14C C9D -84.1(18) . . . . ?
C12C C11C C14C C15C 150.4(18) . . . . ?
C12D O1D C13D O2D -89.8(17) . . . . ?
C12D C7D C8D O2C 177.5(15) . . . . ?
C12D C7D C8D C9D -1(2) . . . . ?
C12D C11D C14D C9A -84.7(19) . . . . ?
C12D C11D C14D C15D 153.0(18) . . . . ?
C13A O1A C12A C7A -100.0(18) . . . . ?
C13A O1A C12A C11A 81.6(19) . . . . ?
C13A O2A C8B C7B 98.2(17) . . . . ?
C13A O2A C8B C9B -86.2(18) . . . . ?
C13B O1B C12B C7B -98.7(18) . . . . ?
C13B O1B C12B C11B 81.2(17) . . . . ?
C13B O2B C8C C7C 94.7(19) . . . . ?
C13B O2B C8C C9C -82.8(18) . . . . ?
C13C O1C C12C C7C -98.0(17) . . . . ?
C13C O1C C12C C11C 86.1(18) . . . . ?
C13C O2C C8D C7D 98.4(16) . . . . ?
C13C O2C C8D C9D -83.3(18) . . . . ?
C13D O1D C12D C7D -107.8(16) . . . . ?
C13D O1D C12D C11D 82.8(18) . . . . ?
C13D O2D C8A C7A 110.7(17) . . . . ?
C13D O2D C8A C9A -81.2(19) . . . . ?
C14A C9B C10B C11B 169.6(18) . . . . ?
C14A C11A C12A O1A -1(2) . . . . ?
C14A C11A C12A C7A -179.9(15) . . . . ?
C14A C15A C16A C17A 175(2) . . . . ?
C14B C9C C10C C11C -178.0(14) . . . . ?
C14B C11B C12B O1B -2(2) . . . . ?
C14B C11B C12B C7B 178.1(16) . . . . ?
C14B C15B C16B C17B -179(2) . . . . ?
C14C C9D C10D C11D 176.8(16) . . . . ?
C14C C11C C12C O1C -6(2) . . . . ?
C14C C11C C12C C7C 178.8(16) . . . . ?
C14C C15C C16C C17C 172(2) . . . . ?
C14D C9A C10A C11A -178.3(15) . . . . ?
C14D C11D C12D O1D -12(2) . . . . ?
C14D C11D C12D C7D 179.5(15) . . . . ?
C14D C15D C16D C17D -174(2) . . . . ?
C15A C16A C17A C18A 57(3) . . . . ?
C15B C16B C17B C18B -163(2) . . . . ?
C15C C16C C17C C18C -53(4) . . . . ?
C15D C16D C17D C18D 165(2) . . . . ?
C16A C17A C18A C19A 177(2) . . . . ?
C16B C17B C18B C19B -180(2) . . . . ?
C16C C17C C18C C19C 169(2) . . . . ?
C16D C17D C18D C19D -177(2) . . . . ?
N100 C101 C102 C103 179(4) . . . . ?
N100 C105 C106 C107 -152(14) . . . . ?
N100 C109 C110 C111 179(5) . . . . ?
N100 C113 C114 C115 155(4) . . . . ?
C101 N100 C105 C106 65(16) . . . . ?
C101 N100 C109 C110 -78(7) . . . . ?
C101 N100 C113 C114 169(4) . . . . ?
C101 C102 C103 C104 -168(4) . . . . ?
C105 N100 C101 C102 -88(4) . . . . ?
C105 N100 C109 C110 -176(6) . . . . ?
C105 N100 C113 C114 -74(6) . . . . ?
C105 C106 C107 C108 147(4) . . . . ?
C109 N100 C101 C102 163(4) . . . . ?
C109 N100 C105 C106 167(15) . . . . ?
C109 N100 C113 C114 62(5) . . . . ?
C109 C110 C111 C112 113(5) . . . . ?
C113 N100 C101 C102 51(6) . . . . ?
C113 N100 C105 C106 -57(17) . . . . ?
C113 N100 C109 C110 35(8) . . . . ?
C113 C114 C115 C116 -119(5) . . . . ?
N200 C201 C202 C203 -125(4) . . . . ?
N200 C205 C206 C207 -115(3) . . . . ?
N200 C209 C210 C211 120(4) . . . . ?
N200 C213 C214 C215 -53(6) . . . . ?
C201 N200 C205 C206 55(3) . . . . ?
C201 N200 C209 C210 -90(4) . . . . ?
C201 N200 C213 C214 -123(5) . . . . ?
C201 C202 C203 C204 -127(5) . . . . ?
C205 N200 C201 C202 -52(4) . . . . ?
C205 N200 C209 C210 150(3) . . . . ?
C205 N200 C213 C214 -2(5) . . . . ?
C205 C206 C207 C208 46(7) . . . . ?
C209 N200 C201 C202 -171(3) . . . . ?
C209 N200 C205 C206 176(3) . . . . ?
C209 N200 C213 C214 116(5) . . . . ?
C209 C210 C211 C212 117(5) . . . . ?
C213 N200 C201 C202 69(4) . . . . ?
C213 N200 C205 C206 -65(3) . . . . ?
C213 N200 C209 C210 31(4) . . . . ?
C213 C214 C215 C216 -101(6) . . . . ?
